data_4064727
loop_
_publ_author_name
'Vajpayee, Vaishali'
'Song, Young Ho'
'Yang, Yoon Jung'
'Kang, Se Chan'
'Kim, Hyunuk'
'Kim, In Su'
'Wang, Ming'
'Stang, Peter J.'
'Chi, Ki-Whan'

_publ_section_title
;
 Coordination Driven Self-Assembly and Anticancer Activity of Molecular
 Rectangles Containing Octahedral Ruthenium Metal Centers.
;
_journal_issue 12
_journal_name_full Organometallics
_journal_page_first 3242
_journal_page_last 3245
_journal_paper_doi 10.1021/om200294x
_journal_volume 30
_journal_year 2011
_chemical_formula_sum 'C76.12 H86.8 F12 N9 O26.78 Ru4 S4'
_chemical_formula_weight 2316.79
_chemical_name_systematic
; 
 ? 
;
_space_group_IT_number 14
_symmetry_space_group_name_Hall '-P 2yn'
_symmetry_space_group_name_H-M 'P 1 21/n 1'
_atom_sites_solution_hydrogens geom
_atom_sites_solution_primary direct
_atom_sites_solution_secondary difmap
_audit_creation_method SHELXL-97
_cell_angle_alpha 90.00
_cell_angle_beta 98.79(3)
_cell_angle_gamma 90.00
_cell_formula_units_Z 4
_cell_length_a 13.827(3)
_cell_length_b 27.498(6)
_cell_length_c 24.766(5)
_cell_measurement_temperature 100(2)
_cell_volume 9306(4)
_computing_structure_refinement 'SHELXL-97 (Sheldrick, 1997)'
_computing_structure_solution 'SHELXS-97 (Sheldrick, 1990)'
_diffrn_ambient_temperature 100(2)
_diffrn_measured_fraction_theta_full 0.932
_diffrn_measured_fraction_theta_max 0.932
_diffrn_radiation_monochromator graphite
_diffrn_radiation_source 'fine-focus sealed tube'
_diffrn_radiation_wavelength 0.90000
_diffrn_reflns_av_R_equivalents 0.0205
_diffrn_reflns_av_sigmaI/netI 0.0296
_diffrn_reflns_limit_h_max 15
_diffrn_reflns_limit_h_min 0
_diffrn_reflns_limit_k_max 30
_diffrn_reflns_limit_k_min -30
_diffrn_reflns_limit_l_max 27
_diffrn_reflns_limit_l_min -27
_diffrn_reflns_number 23986
_diffrn_reflns_theta_full 30.40
_diffrn_reflns_theta_max 30.40
_diffrn_reflns_theta_min 1.41
_exptl_absorpt_coefficient_mu 1.550
_exptl_absorpt_correction_T_max 0.9697
_exptl_absorpt_correction_T_min 0.7468
_exptl_crystal_density_diffrn 1.654
_exptl_crystal_density_method 'not measured'
_exptl_crystal_F_000 4675
_exptl_crystal_size_max 0.20
_exptl_crystal_size_mid 0.02
_exptl_crystal_size_min 0.02
_refine_diff_density_max 2.301
_refine_diff_density_min -1.038
_refine_diff_density_rms 0.135
_refine_ls_extinction_coef 0.00225(18)
_refine_ls_extinction_expression Fc^*^=kFc[1+0.001xFc^2^\l^3^/sin(2\q)]^-1/4^
_refine_ls_extinction_method SHELXL
_refine_ls_goodness_of_fit_ref 1.064
_refine_ls_hydrogen_treatment mixed
_refine_ls_matrix_type full
_refine_ls_number_parameters 1195
_refine_ls_number_reflns 12926
_refine_ls_number_restraints 61
_refine_ls_restrained_S_all 1.074
_refine_ls_R_factor_all 0.0706
_refine_ls_R_factor_gt 0.0631
_refine_ls_shift/su_max 0.002
_refine_ls_shift/su_mean 0.000
_refine_ls_structure_factor_coef Fsqd
_refine_ls_weighting_details 'calc w=1/[\s^2^(Fo^2^)+(0.1458P)^2^+12.0523P] where P=(Fo^2^+2Fc^2^)/3'
_refine_ls_weighting_scheme calc
_refine_ls_wR_factor_gt 0.1880
_refine_ls_wR_factor_ref 0.1984
_reflns_number_gt 11094
_reflns_number_total 12926
_reflns_threshold_expression >2sigma(I)
_cod_data_source_file om200294x_si_001.cif
_cod_data_source_block p21n
_cod_original_cell_volume 9306(3)
_cod_original_formula_sum 'C76.12 H86.80 F12 N9 O26.78 Ru4 S4'
_cod_database_code 4064727

loop_
_symmetry_equiv_pos_as_xyz
'x, y, z'
'-x+1/2, y+1/2, -z+1/2'
'-x, -y, -z'
'x-1/2, -y-1/2, z-1/2'

loop_
_atom_site_label
_atom_site_type_symbol
_atom_site_fract_x
_atom_site_fract_y
_atom_site_fract_z
_atom_site_U_iso_or_equiv
_atom_site_adp_type
_atom_site_occupancy
_atom_site_symmetry_multiplicity
_atom_site_calc_flag
_atom_site_refinement_flags
Ru1 Ru 0.15194(4) 0.021697(19) 0.701583(18) 0.0479(2) Uani 1 1 d .
Ru2 Ru 0.52686(4) -0.013700(18) 0.666974(18) 0.0467(2) Uani 1 1 d .
Ru3 Ru 1.22008(4) 0.272683(19) 1.00125(2) 0.0593(2) Uani 1 1 d .
Ru4 Ru 0.85021(4) 0.289843(17) 1.05349(2) 0.0531(2) Uani 1 1 d .
O1 O 1.1454(4) 0.27171(16) 1.06989(19) 0.0607(12) Uani 1 1 d .
O2 O 1.0785(4) 0.29545(16) 0.96596(19) 0.0600(12) Uani 1 1 d .
O3 O 0.9965(4) 0.28233(15) 1.09164(18) 0.0583(11) Uani 1 1 d .
O4 O 0.9259(4) 0.29881(16) 0.98639(19) 0.0591(12) Uani 1 1 d .
O5 O 1.1719(5) 0.02408(17) 1.0247(2) 0.0710(14) Uani 1 1 d .
O6 O 1.0474(4) -0.03373(17) 0.9107(2) 0.0730(15) Uani 1 1 d .
O7 O 0.3964(3) -0.05195(15) 0.67448(15) 0.0475(10) Uani 1 1 d .
O8 O 0.4263(3) 0.04418(15) 0.66505(16) 0.0484(10) Uani 1 1 d .
O9 O 0.2487(3) -0.03631(16) 0.69585(15) 0.0479(10) Uani 1 1 d .
O10 O 0.2732(3) 0.05833(15) 0.67881(16) 0.0504(10) Uani 1 1 d .
O11 O 0.5914(4) -0.07798(16) 0.95067(17) 0.0590(12) Uani 1 1 d .
O12 O 0.6353(5) 0.02916(19) 1.02455(18) 0.0751(16) Uani 1 1 d .
N1 N 1.1600(5) 0.2030(2) 0.9840(2) 0.0606(14) Uani 1 1 d .
N2 N 1.0851(4) 0.05819(18) 0.9478(2) 0.0521(13) Uani 1 1 d .
H2A H 1.0468 0.0514 0.9169 0.063 Uiso 1 1 calc R
N3 N 1.1295(4) -0.06573(18) 0.9903(2) 0.0524(13) Uani 1 1 d .
H3A H 1.1557 -0.0569 1.0235 0.063 Uiso 1 1 calc R
N4 N 0.7696(4) -0.03049(19) 1.21894(19) 0.0481(12) Uani 1 1 d .
N5 N 0.5345(4) -0.00798(18) 0.7525(2) 0.0482(12) Uani 1 1 d .
N6 N 0.5833(4) 0.00258(19) 0.92211(19) 0.0497(12) Uani 1 1 d .
H6A H 0.5868 0.0325 0.9350 0.060 Uiso 1 1 calc R
N7 N 0.6444(4) -0.04914(19) 1.05573(18) 0.0499(12) Uani 1 1 d .
H7A H 0.6295 -0.0792 1.0453 0.060 Uiso 1 1 calc R
C1 C 1.0571(6) 0.2814(2) 1.0584(3) 0.0555(17) Uani 1 1 d .
C2 C 1.0179(6) 0.2927(2) 0.9991(3) 0.0546(17) Uani 1 1 d .
C3 C 0.8167(5) 0.3613(2) 1.0866(3) 0.0585(17) Uani 1 1 d .
H3B H 0.8705 0.3857 1.0945 0.070 Uiso 1 1 calc R
C4 C 0.7686(5) 0.3569(2) 1.0337(3) 0.0571(16) Uani 1 1 d .
H4B H 0.7890 0.3786 1.0051 0.068 Uiso 1 1 calc R
C5 C 0.7075(5) 0.3158(2) 1.0162(3) 0.0592(17) Uani 1 1 d .
C6 C 0.6955(6) 0.2804(3) 1.0554(3) 0.066(2) Uani 1 1 d .
H6B H 0.6646 0.2487 1.0424 0.079 Uiso 1 1 calc R
C7 C 0.7458(6) 0.2833(3) 1.1105(3) 0.070(2) Uani 1 1 d .
H7B H 0.7481 0.2541 1.1348 0.084 Uiso 1 1 calc R
C8 C 0.8088(6) 0.3235(3) 1.1267(3) 0.0648(18) Uani 1 1 d .
C9 C 0.8685(7) 0.3251(3) 1.1824(3) 0.076(2) Uani 1 1 d .
H9A H 0.8324 0.3427 1.2073 0.114 Uiso 1 1 calc R
H9B H 0.9306 0.3417 1.1805 0.114 Uiso 1 1 calc R
H9C H 0.8816 0.2918 1.1958 0.114 Uiso 1 1 calc R
C10 C 0.6535(6) 0.3099(3) 0.9590(3) 0.0678(19) Uani 1 1 d .
H10A H 0.6411 0.2744 0.9529 0.081 Uiso 1 1 calc R
C11 C 0.7103(6) 0.3276(3) 0.9146(3) 0.077(2) Uani 1 1 d .
H11A H 0.7731 0.3104 0.9180 0.115 Uiso 1 1 calc R
H11B H 0.7220 0.3626 0.9187 0.115 Uiso 1 1 calc R
H11C H 0.6723 0.3210 0.8786 0.115 Uiso 1 1 calc R
C12 C 0.5550(6) 0.3344(4) 0.9556(4) 0.094(3) Uani 1 1 d .
H12A H 0.5209 0.3220 0.9847 0.141 Uiso 1 1 calc R
H12B H 0.5159 0.3276 0.9200 0.141 Uiso 1 1 calc R
H12C H 0.5643 0.3696 0.9600 0.141 Uiso 1 1 calc R
C13 C 1.1507(7) 0.1711(3) 1.0228(3) 0.080(3) Uani 1 1 d .
H13A H 1.1603 0.1823 1.0595 0.096 Uiso 1 1 calc R
C14 C 1.1311(5) 0.1876(2) 0.9320(3) 0.0589(17) Uani 1 1 d .
H14A H 1.1294 0.2103 0.9030 0.071 Uiso 1 1 calc R
C15 C 1.1279(7) 0.1224(3) 1.0137(3) 0.080(2) Uani 1 1 d .
H15A H 1.1275 0.1004 1.0432 0.096 Uiso 1 1 calc R
C16 C 1.1042(5) 0.1402(2) 0.9197(3) 0.0533(15) Uani 1 1 d .
H16A H 1.0844 0.1308 0.8828 0.064 Uiso 1 1 calc R
C17 C 1.1059(5) 0.1071(2) 0.9603(3) 0.0529(15) Uani 1 1 d .
C18 C 1.1205(5) 0.0205(2) 0.9804(3) 0.0522(16) Uani 1 1 d .
C19 C 1.0941(5) -0.0292(2) 0.9553(3) 0.0556(16) Uani 1 1 d .
C20 C 1.1286(5) -0.1150(2) 0.9793(2) 0.0502(15) Uani 1 1 d .
C21 C 1.0918(6) -0.1355(2) 0.9282(3) 0.0614(18) Uani 1 1 d .
H21A H 1.0640 -0.1153 0.8988 0.074 Uiso 1 1 calc R
C22 C 1.1708(5) -0.1463(2) 1.0203(3) 0.0558(16) Uani 1 1 d .
H22A H 1.1985 -0.1339 1.0551 0.067 Uiso 1 1 calc R
C23 C 1.1717(5) -0.1954(2) 1.0097(3) 0.0570(16) Uani 1 1 d .
H23A H 1.1995 -0.2165 1.0383 0.068 Uiso 1 1 calc R
C24 C 0.0493(5) 0.0751(3) 0.6592(3) 0.0627(18) Uani 1 1 d .
C25 C 0.0541(5) 0.0332(3) 0.6259(3) 0.067(2) Uani 1 1 d .
H25A H 0.0825 0.0365 0.5913 0.080 Uiso 1 1 calc R
C26 C 0.0402(5) -0.0132(3) 0.6458(3) 0.0627(19) Uani 1 1 d .
H26A H 0.0588 -0.0418 0.6246 0.075 Uiso 1 1 calc R
C27 C 0.0190(5) -0.0214(3) 0.7001(3) 0.0555(16) Uani 1 1 d .
C29 C 0.0124(5) 0.0206(2) 0.7319(3) 0.0520(15) Uani 1 1 d .
H29A H 0.0128 0.0167 0.7721 0.062 Uiso 1 1 calc R
C30 C 0.0269(5) 0.0680(3) 0.7115(3) 0.0604(17) Uani 1 1 d .
H30A H 0.0376 0.0956 0.7381 0.073 Uiso 1 1 calc R
C31 C 0.0721(6) 0.1233(3) 0.6388(4) 0.089(3) Uani 1 1 d .
H31A H 0.0115 0.1392 0.6219 0.133 Uiso 1 1 calc R
H31B H 0.1163 0.1197 0.6116 0.133 Uiso 1 1 calc R
H31C H 0.1039 0.1432 0.6693 0.133 Uiso 1 1 calc R
C32 C 0.0069(6) -0.0719(3) 0.7206(3) 0.0684(19) Uani 1 1 d .
H32A H 0.0543 -0.0936 0.7055 0.082 Uiso 1 1 calc R
C33 C -0.0943(9) -0.0892(4) 0.6996(6) 0.142(6) Uani 1 1 d .
H33A H -0.1028 -0.1222 0.7129 0.214 Uiso 1 1 calc R
H33B H -0.1045 -0.0892 0.6596 0.214 Uiso 1 1 calc R
H33C H -0.1420 -0.0675 0.7126 0.214 Uiso 1 1 calc R
C34 C 0.0227(8) -0.0774(4) 0.7816(4) 0.101(3) Uani 1 1 d .
H34A H 0.0890 -0.0667 0.7965 0.151 Uiso 1 1 calc R
H34B H 0.0146 -0.1116 0.7911 0.151 Uiso 1 1 calc R
H34C H -0.0252 -0.0575 0.7970 0.151 Uiso 1 1 calc R
C35 C 0.3269(5) -0.0239(2) 0.6818(2) 0.0462(14) Uani 1 1 d .
C36 C 0.3432(5) 0.0305(2) 0.6739(2) 0.0478(15) Uani 1 1 d .
C37 C 0.7403(5) 0.0077(2) 1.1880(2) 0.0526(15) Uani 1 1 d .
H37A H 0.7496 0.0392 1.2037 0.063 Uiso 1 1 calc R
C38 C 0.7533(5) -0.0750(2) 1.1967(2) 0.0517(15) Uani 1 1 d .
H38A H 0.7723 -0.1029 1.2184 0.062 Uiso 1 1 calc R
C39 C 0.6970(5) 0.0042(2) 1.1340(2) 0.0520(15) Uani 1 1 d .
H39A H 0.6769 0.0325 1.1132 0.062 Uiso 1 1 calc R
C40 C 0.7104(5) -0.0813(2) 1.1437(2) 0.0525(15) Uani 1 1 d .
H40A H 0.6989 -0.1132 1.1294 0.063 Uiso 1 1 calc R
C41 C 0.6836(5) -0.0417(2) 1.1110(2) 0.0472(14) Uani 1 1 d .
C42 C 0.5253(5) -0.0474(2) 0.7835(2) 0.0513(15) Uani 1 1 d .
H42A H 0.5081 -0.0775 0.7655 0.062 Uiso 1 1 calc R
C43 C 0.5559(5) 0.0342(2) 0.7787(2) 0.0499(15) Uani 1 1 d .
H43A H 0.5606 0.0627 0.7576 0.060 Uiso 1 1 calc R
C44 C 0.5393(5) -0.0467(2) 0.8393(2) 0.0527(15) Uani 1 1 d .
H44A H 0.5325 -0.0755 0.8596 0.063 Uiso 1 1 calc R
C45 C 0.5713(5) 0.0383(2) 0.8345(2) 0.0512(15) Uani 1 1 d .
H45A H 0.5870 0.0688 0.8514 0.061 Uiso 1 1 calc R
C46 C 0.5637(5) -0.0027(2) 0.8658(2) 0.0482(14) Uani 1 1 d .
C47 C 0.5979(5) -0.0344(3) 0.9596(2) 0.0509(15) Uani 1 1 d .
C48 C 0.6278(5) -0.0139(2) 1.0174(3) 0.0547(16) Uani 1 1 d .
C49 C 0.6848(5) -0.0137(2) 0.6760(3) 0.0476(14) Uani 1 1 d .
H49A H 0.7223 -0.0055 0.7126 0.057 Uiso 1 1 calc R
C50 C 0.6513(5) -0.0626(3) 0.6667(3) 0.0607(18) Uani 1 1 d .
H50A H 0.6665 -0.0872 0.6965 0.073 Uiso 1 1 calc R
C51 C 0.5806(6) -0.0735(3) 0.6211(4) 0.080(3) Uani 1 1 d .
C52 C 0.5455(6) -0.0338(5) 0.5837(3) 0.090(3) Uani 1 1 d .
H52A H 0.4861 -0.0391 0.5558 0.107 Uiso 1 1 calc R
C53 C 0.5807(6) 0.0139(3) 0.5941(3) 0.070(2) Uani 1 1 d .
H53A H 0.5449 0.0413 0.5734 0.084 Uiso 1 1 calc R
C54 C 0.6499(5) 0.0248(3) 0.6412(3) 0.0548(16) Uani 1 1 d .
C55 C 0.6855(6) 0.0754(3) 0.6553(3) 0.0629(18) Uani 1 1 d .
H55A H 0.6900 0.0797 0.6957 0.076 Uiso 1 1 calc R
C56 C 1.2894(6) 0.3205(3) 0.9489(4) 0.075(2) Uani 1 1 d .
C57 C 1.3222(6) 0.2726(3) 0.9424(3) 0.069(2) Uani 1 1 d .
H57A H 1.3046 0.2556 0.9066 0.083 Uiso 1 1 calc R
C58 C 1.3002(6) 0.3411(3) 1.0012(4) 0.075(2) Uani 1 1 d .
H58A H 1.2653 0.3723 1.0065 0.090 Uiso 1 1 calc R
C59 C 1.3620(6) 0.2459(3) 0.9895(4) 0.078(2) Uani 1 1 d .
H59A H 1.3695 0.2099 0.9854 0.094 Uiso 1 1 calc R
C60 C 1.3380(7) 0.3142(4) 1.0465(5) 0.099(3) Uani 1 1 d .
H60A H 1.3293 0.3269 1.0833 0.119 Uiso 1 1 calc R
C61 C 1.3700(7) 0.2644(4) 1.0426(4) 0.095(3) Uani 1 1 d .
C62 C 1.4067(11) 0.2386(6) 1.0957(7) 0.159(6) Uani 1 1 d U
H62A H 1.3736 0.2506 1.1263 0.190 Uiso 1 1 calc R
C63 C 1.4018(18) 0.1831(10) 1.0905(11) 0.275(12) Uani 1 1 d DU
H63A H 1.3332 0.1728 1.0831 0.412 Uiso 1 1 calc R
H63B H 1.4334 0.1683 1.1247 0.412 Uiso 1 1 calc R
H63C H 1.4356 0.1727 1.0605 0.412 Uiso 1 1 calc R
C64 C 1.5228(18) 0.2465(10) 1.1081(11) 0.266(12) Uani 1 1 d DU
H64A H 1.5371 0.2813 1.1125 0.399 Uiso 1 1 calc R
H64B H 1.5528 0.2337 1.0776 0.399 Uiso 1 1 calc R
H64C H 1.5495 0.2293 1.1417 0.399 Uiso 1 1 calc R
C65 C 1.2411(7) 0.3488(4) 0.8982(5) 0.104(3) Uani 1 1 d U
H65A H 1.2911 0.3673 0.8830 0.156 Uiso 1 1 calc R
H65B H 1.1920 0.3712 0.9087 0.156 Uiso 1 1 calc R
H65C H 1.2094 0.3259 0.8707 0.156 Uiso 1 1 calc R
C66 C 0.5346(7) -0.1219(4) 0.6129(5) 0.106(3) Uani 1 1 d U
H66A H 0.5719 -0.1420 0.5908 0.159 Uiso 1 1 calc R
H66B H 0.4673 -0.1183 0.5941 0.159 Uiso 1 1 calc R
H66C H 0.5339 -0.1374 0.6485 0.159 Uiso 1 1 calc R
C67 C 0.7886(5) 0.0810(3) 0.6405(3) 0.0615(17) Uani 1 1 d .
H67A H 0.8313 0.0557 0.6590 0.092 Uiso 1 1 calc R
H67B H 0.8147 0.1131 0.6521 0.092 Uiso 1 1 calc R
H67C H 0.7857 0.0777 0.6008 0.092 Uiso 1 1 calc R
C68 C 0.6187(7) 0.1145(3) 0.6277(5) 0.110(4) Uani 1 1 d .
H68A H 0.5531 0.1105 0.6375 0.164 Uiso 1 1 calc R
H68B H 0.6151 0.1118 0.5880 0.164 Uiso 1 1 calc R
H68C H 0.6445 0.1465 0.6397 0.164 Uiso 1 1 calc R
C69 C 1.0965(6) -0.1846(2) 0.9216(3) 0.0652(19) Uani 1 1 d .
H69A H 1.0707 -0.1980 0.8870 0.078 Uiso 1 1 calc R
N8 N 1.1360(4) -0.21520(19) 0.9617(2) 0.0561(14) Uani 1 1 d .
S1S S 0.3681(2) -0.28334(9) 0.72338(9) 0.0906(7) Uani 1 1 d .
S2S S 0.53540(13) 0.15535(6) 0.94050(7) 0.0554(4) Uani 1 1 d .
S3S S -0.28341(13) 0.00640(6) 0.47506(6) 0.0503(4) Uani 1 1 d .
S4S S 0.85364(13) 0.06424(6) 0.83593(6) 0.0527(4) Uani 1 1 d .
F1S F 0.7220(3) 0.12936(16) 0.79889(18) 0.0736(11) Uani 1 1 d .
F2S F 0.8563(3) 0.13448(15) 0.76503(16) 0.0705(11) Uani 1 1 d .
F3S F 0.8511(4) 0.15915(14) 0.84710(17) 0.0739(11) Uani 1 1 d .
F4S F -0.1105(3) 0.02872(17) 0.52655(18) 0.0759(12) Uani 1 1 d .
F5S F -0.1915(3) -0.02008(16) 0.57136(15) 0.0694(11) Uani 1 1 d .
F6S F -0.1265(3) -0.04736(18) 0.50351(18) 0.0795(13) Uani 1 1 d .
F7S F 0.6304(4) 0.19927(18) 0.8713(2) 0.0880(14) Uani 1 1 d .
F8S F 0.5029(4) 0.15968(17) 0.83340(17) 0.0856(14) Uani 1 1 d .
F9S F 0.4870(4) 0.22797(16) 0.8740(2) 0.0840(13) Uani 1 1 d .
F10S F 0.5072(8) -0.2526(3) 0.6735(5) 0.178(4) Uani 1 1 d .
F11S F 0.4729(7) -0.2042(2) 0.7341(5) 0.176(4) Uani 1 1 d .
F12S F 0.5477(8) -0.2707(4) 0.7605(5) 0.199(4) Uani 1 1 d U
O1S O 0.8120(4) 0.03372(17) 0.79100(18) 0.0599(12) Uani 1 1 d .
O2S O 0.8089(4) 0.06061(16) 0.88478(17) 0.0618(12) Uani 1 1 d .
O3S O 0.9585(4) 0.06550(17) 0.84473(19) 0.0625(12) Uani 1 1 d .
O4S O -0.3177(3) 0.04962(15) 0.49851(17) 0.0530(10) Uani 1 1 d .
O5S O -0.3449(4) -0.03536(17) 0.4774(2) 0.0635(12) Uani 1 1 d .
O6S O -0.2464(4) 0.0136(2) 0.42428(18) 0.0728(15) Uani 1 1 d .
O7S O 0.5917(4) 0.11220(16) 0.93505(19) 0.0635(12) Uani 1 1 d .
O8S O 0.5778(4) 0.19018(17) 0.9804(2) 0.0653(13) Uani 1 1 d .
O9S O 0.4321(4) 0.14727(18) 0.94033(18) 0.0650(12) Uani 1 1 d .
O10S O 0.3441(7) -0.2744(3) 0.7760(3) 0.126(3) Uani 1 1 d .
O11S O 0.3997(6) -0.3321(2) 0.7121(3) 0.106(2) Uani 1 1 d .
O12S O 0.3054(7) -0.2623(4) 0.6795(3) 0.142(3) Uani 1 1 d .
C1S C 0.8203(5) 0.1256(3) 0.8106(3) 0.0583(17) Uani 1 1 d .
C2S C -0.1748(5) -0.0082(3) 0.5213(2) 0.0577(17) Uani 1 1 d .
C3S C 0.5397(6) 0.1875(3) 0.8762(3) 0.0673(19) Uani 1 1 d .
C4S C 0.4754(12) -0.2483(5) 0.7194(7) 0.132(4) Uani 1 1 d .
O1E O 0.732(2) 0.1515(14) 1.1707(12) 0.305(13) Uani 0.78 1 d PU
C1E C 0.663(2) 0.1264(8) 1.1614(10) 0.167(9) Uani 0.78 1 d PU
H1EA H 0.6062 0.1387 1.1768 0.200 Uiso 0.78 1 calc PR
H1EB H 0.6767 0.0920 1.1717 0.200 Uiso 0.78 1 calc PR
C2E C 0.6571(13) 0.1357(6) 1.1012(9) 0.144(7) Uani 0.78 1 d PU
H2EA H 0.6033 0.1165 1.0813 0.217 Uiso 0.78 1 calc PR
H2EB H 0.7188 0.1261 1.0893 0.217 Uiso 0.78 1 calc PR
H2EC H 0.6450 0.1703 1.0938 0.217 Uiso 0.78 1 calc PR
C3E C 0.783(3) 0.1850(14) 1.2152(17) 0.270(17) Uiso 0.78 1 d P
H3EA H 0.7328 0.1863 1.2398 0.324 Uiso 0.78 1 calc PR
H3EB H 0.7763 0.2166 1.1958 0.324 Uiso 0.78 1 calc PR
C4E C 0.8795(19) 0.1946(9) 1.2578(10) 0.186(9) Uani 0.78 1 d PU
H4EA H 0.8649 0.1910 1.2950 0.279 Uiso 0.78 1 calc PR
H4EB H 0.9033 0.2276 1.2528 0.279 Uiso 0.78 1 calc PR
H4EC H 0.9299 0.1710 1.2517 0.279 Uiso 0.78 1 calc PR
O1N O 0.7299(9) -0.1206(4) 0.7861(4) 0.170(4) Uani 1 1 d .
O2N O 0.8471(12) -0.1461(5) 0.8482(4) 0.200(5) Uani 1 1 d .
N1N N 0.7756(11) -0.1135(4) 0.8288(4) 0.143(5) Uani 1 1 d .
C1N C 0.7901(8) -0.0670(4) 0.8543(4) 0.102(3) Uani 1 1 d .
H1NA H 0.7369 -0.0451 0.8390 0.153 Uiso 1 1 calc R
H1NB H 0.8528 -0.0535 0.8476 0.153 Uiso 1 1 calc R
H1NC H 0.7905 -0.0705 0.8937 0.153 Uiso 1 1 calc R

loop_
_atom_site_aniso_label
_atom_site_aniso_U_11
_atom_site_aniso_U_22
_atom_site_aniso_U_33
_atom_site_aniso_U_23
_atom_site_aniso_U_13
_atom_site_aniso_U_12
Ru1 0.0446(4) 0.0693(4) 0.0295(3) -0.0020(2) 0.0049(2) 0.0016(2)
Ru2 0.0445(3) 0.0649(3) 0.0301(3) -0.00846(19) 0.0042(2) 0.0002(2)
Ru3 0.0666(4) 0.0507(3) 0.0619(4) -0.0129(2) 0.0137(3) 0.0014(2)
Ru4 0.0696(4) 0.0445(3) 0.0480(3) -0.0064(2) 0.0184(3) -0.0070(2)
O1 0.072(4) 0.052(3) 0.056(3) -0.012(2) 0.002(3) 0.001(2)
O2 0.075(3) 0.051(2) 0.059(3) 0.002(2) 0.024(3) 0.001(2)
O3 0.075(3) 0.053(2) 0.049(3) -0.0117(19) 0.014(2) -0.007(2)
O4 0.067(4) 0.056(3) 0.056(3) 0.002(2) 0.017(2) 0.001(2)
O5 0.107(4) 0.054(3) 0.048(3) -0.008(2) 0.000(3) 0.000(3)
O6 0.092(4) 0.054(3) 0.064(3) -0.012(2) -0.015(3) -0.001(3)
O7 0.049(3) 0.061(2) 0.032(2) -0.0080(17) 0.0018(19) 0.0045(19)
O8 0.044(3) 0.063(3) 0.038(2) 0.0020(18) 0.0045(19) -0.0055(19)
O9 0.049(3) 0.066(3) 0.029(2) 0.0022(18) 0.0058(19) -0.002(2)
O10 0.056(3) 0.060(2) 0.037(2) 0.0043(18) 0.012(2) 0.007(2)
O11 0.082(3) 0.057(3) 0.037(2) -0.0031(19) 0.006(2) -0.006(2)
O12 0.123(5) 0.067(3) 0.032(2) -0.005(2) 0.003(3) 0.003(3)
N1 0.080(4) 0.054(3) 0.048(3) -0.007(2) 0.010(3) 0.002(3)
N2 0.061(4) 0.047(3) 0.048(3) -0.007(2) 0.009(3) 0.000(2)
N3 0.063(4) 0.049(3) 0.045(3) -0.012(2) 0.007(3) -0.002(2)
N4 0.051(3) 0.063(3) 0.032(2) -0.003(2) 0.009(2) -0.001(2)
N5 0.052(3) 0.056(3) 0.035(3) -0.008(2) 0.004(2) -0.001(2)
N6 0.063(4) 0.057(3) 0.028(2) -0.007(2) 0.004(2) 0.000(2)
N7 0.061(3) 0.059(3) 0.029(2) -0.007(2) 0.003(2) -0.001(2)
C1 0.075(6) 0.042(3) 0.047(4) -0.010(3) 0.003(4) -0.004(3)
C2 0.070(5) 0.039(3) 0.060(4) -0.003(3) 0.024(4) 0.000(3)
C3 0.071(5) 0.050(3) 0.058(4) -0.011(3) 0.023(4) -0.006(3)
C4 0.063(4) 0.056(4) 0.055(4) -0.008(3) 0.018(3) -0.009(3)
C5 0.067(5) 0.051(4) 0.062(4) -0.009(3) 0.016(4) -0.006(3)
C6 0.079(5) 0.054(4) 0.070(5) -0.017(3) 0.030(4) -0.014(3)
C7 0.088(6) 0.061(4) 0.069(5) -0.006(3) 0.039(4) -0.010(4)
C8 0.081(5) 0.055(4) 0.062(4) -0.012(3) 0.025(4) -0.006(3)
C9 0.103(7) 0.077(5) 0.052(4) -0.009(4) 0.023(4) -0.002(4)
C10 0.074(5) 0.061(4) 0.069(5) -0.014(3) 0.015(4) -0.011(3)
C11 0.064(5) 0.100(6) 0.065(5) 0.001(4) 0.006(4) 0.003(4)
C12 0.062(6) 0.126(8) 0.093(6) -0.033(6) 0.007(5) -0.021(5)
C13 0.138(8) 0.052(4) 0.045(4) -0.014(3) 0.002(4) 0.003(4)
C14 0.066(5) 0.059(4) 0.053(4) -0.002(3) 0.012(3) 0.000(3)
C15 0.130(8) 0.056(4) 0.055(4) -0.004(3) 0.016(5) 0.003(4)
C16 0.061(4) 0.052(4) 0.044(3) -0.009(3) 0.002(3) -0.003(3)
C17 0.061(4) 0.050(3) 0.050(4) -0.010(3) 0.015(3) 0.003(3)
C18 0.060(4) 0.049(3) 0.050(4) -0.005(3) 0.015(4) 0.002(3)
C19 0.060(4) 0.050(4) 0.058(4) -0.006(3) 0.012(4) -0.003(3)
C20 0.060(4) 0.046(3) 0.046(3) -0.005(3) 0.013(3) -0.005(3)
C21 0.088(5) 0.045(3) 0.049(4) -0.002(3) 0.003(4) -0.005(3)
C22 0.072(5) 0.055(4) 0.041(3) -0.013(3) 0.011(3) -0.002(3)
C23 0.076(5) 0.054(4) 0.041(3) -0.002(3) 0.011(3) 0.002(3)
C24 0.046(4) 0.087(5) 0.052(4) 0.007(4) -0.002(3) 0.005(3)
C25 0.039(4) 0.115(6) 0.043(4) 0.005(4) -0.001(3) -0.002(4)
C26 0.043(4) 0.100(6) 0.042(4) -0.016(4) -0.001(3) 0.006(3)
C27 0.035(4) 0.080(4) 0.051(4) -0.008(3) 0.002(3) -0.003(3)
C29 0.044(4) 0.074(4) 0.038(3) -0.002(3) 0.006(3) 0.000(3)
C30 0.048(4) 0.076(4) 0.057(4) -0.005(3) 0.004(3) 0.005(3)
C31 0.060(5) 0.111(7) 0.091(6) 0.042(5) 0.000(5) 0.013(4)
C32 0.060(5) 0.067(4) 0.075(5) -0.006(4) 0.001(4) 0.008(3)
C33 0.117(9) 0.077(6) 0.202(13) 0.029(7) -0.075(9) -0.034(6)
C34 0.119(8) 0.101(7) 0.084(6) 0.014(5) 0.018(6) -0.018(6)
C35 0.051(4) 0.063(4) 0.022(3) -0.002(2) 0.001(3) -0.004(3)
C36 0.053(4) 0.064(4) 0.025(3) 0.001(2) 0.001(3) 0.006(3)
C37 0.067(4) 0.058(4) 0.034(3) -0.006(3) 0.008(3) -0.004(3)
C38 0.058(4) 0.057(4) 0.039(3) 0.000(3) 0.004(3) 0.003(3)
C39 0.067(5) 0.059(4) 0.029(3) 0.000(3) 0.003(3) 0.000(3)
C40 0.056(4) 0.060(4) 0.041(3) -0.006(3) 0.004(3) 0.000(3)
C41 0.046(4) 0.063(4) 0.034(3) -0.004(3) 0.008(3) -0.001(3)
C42 0.056(4) 0.059(4) 0.037(3) -0.008(3) -0.001(3) 0.001(3)
C43 0.054(4) 0.059(4) 0.036(3) -0.004(3) 0.006(3) -0.003(3)
C44 0.059(4) 0.059(4) 0.038(3) -0.003(3) 0.001(3) -0.002(3)
C45 0.061(4) 0.057(4) 0.036(3) -0.009(3) 0.007(3) 0.002(3)
C46 0.043(4) 0.064(4) 0.037(3) -0.010(3) 0.002(3) -0.001(3)
C47 0.051(4) 0.071(4) 0.030(3) -0.006(3) 0.006(3) -0.001(3)
C48 0.067(5) 0.059(4) 0.038(3) -0.006(3) 0.004(3) -0.001(3)
C49 0.049(4) 0.055(3) 0.038(3) -0.004(3) 0.007(3) -0.001(3)
C50 0.059(4) 0.065(4) 0.060(4) -0.016(3) 0.016(4) 0.005(3)
C51 0.052(5) 0.104(6) 0.089(6) -0.056(5) 0.026(5) -0.020(4)
C52 0.045(5) 0.180(11) 0.046(4) -0.043(6) 0.014(4) 0.000(5)
C53 0.051(5) 0.118(7) 0.043(4) 0.005(4) 0.013(3) 0.013(4)
C54 0.050(4) 0.076(4) 0.039(3) 0.004(3) 0.010(3) 0.005(3)
C55 0.070(5) 0.065(4) 0.057(4) 0.013(3) 0.021(4) 0.005(3)
C56 0.051(4) 0.078(5) 0.098(6) -0.001(4) 0.026(4) -0.003(4)
C57 0.072(5) 0.064(4) 0.073(5) -0.014(4) 0.021(4) -0.006(4)
C58 0.080(6) 0.058(4) 0.095(6) -0.020(4) 0.038(5) -0.008(4)
C59 0.063(5) 0.068(5) 0.104(7) -0.019(5) 0.015(5) 0.002(4)
C60 0.088(7) 0.107(8) 0.108(8) -0.054(6) 0.034(6) -0.026(6)
C61 0.079(7) 0.122(8) 0.082(6) -0.003(6) 0.007(5) 0.004(5)
C62 0.114(11) 0.180(13) 0.159(12) 0.060(10) -0.050(9) 0.001(9)
C63 0.288(15) 0.263(15) 0.262(15) -0.008(10) 0.004(10) 0.010(10)
C64 0.268(15) 0.274(15) 0.255(15) 0.007(10) 0.038(10) -0.001(10)
C65 0.095(6) 0.101(6) 0.128(7) 0.041(5) 0.056(5) 0.011(5)
C66 0.085(6) 0.106(6) 0.138(7) -0.067(5) 0.050(5) -0.018(4)
C67 0.058(4) 0.069(4) 0.056(4) 0.007(3) 0.007(3) -0.005(3)
C68 0.073(6) 0.083(6) 0.179(11) 0.043(7) 0.039(7) 0.017(5)
C69 0.097(6) 0.054(4) 0.042(4) 0.000(3) 0.003(4) -0.011(4)
N8 0.074(4) 0.052(3) 0.044(3) -0.007(2) 0.013(3) -0.010(3)
S1S 0.120(2) 0.0870(15) 0.0645(13) 0.0016(11) 0.0134(13) 0.0096(13)
S2S 0.0667(11) 0.0533(9) 0.0471(9) -0.0113(7) 0.0115(8) -0.0049(7)
S3S 0.0588(10) 0.0588(9) 0.0321(8) -0.0024(6) 0.0030(7) 0.0025(7)
S4S 0.0617(11) 0.0557(9) 0.0394(8) -0.0093(6) 0.0032(7) 0.0045(7)
F1S 0.068(3) 0.077(3) 0.077(3) 0.007(2) 0.015(2) 0.019(2)
F2S 0.082(3) 0.078(3) 0.053(2) 0.0042(19) 0.016(2) 0.005(2)
F3S 0.101(3) 0.057(2) 0.065(2) -0.0096(19) 0.014(2) 0.003(2)
F4S 0.062(3) 0.098(3) 0.062(3) 0.009(2) -0.008(2) -0.010(2)
F5S 0.073(3) 0.093(3) 0.043(2) 0.0154(19) 0.009(2) 0.015(2)
F6S 0.077(3) 0.100(3) 0.063(3) 0.005(2) 0.017(2) 0.031(2)
F7S 0.094(4) 0.084(3) 0.097(3) 0.008(3) 0.049(3) 0.000(3)
F8S 0.126(4) 0.082(3) 0.048(2) -0.004(2) 0.011(2) 0.012(3)
F9S 0.105(4) 0.072(3) 0.079(3) 0.009(2) 0.026(3) 0.018(2)
F10S 0.210(9) 0.152(7) 0.202(9) -0.031(6) 0.127(8) -0.034(6)
F11S 0.209(9) 0.077(4) 0.254(10) -0.039(5) 0.072(8) -0.025(5)
F12S 0.169(7) 0.177(7) 0.232(8) -0.051(6) -0.028(6) 0.003(6)
O1S 0.066(3) 0.065(3) 0.046(2) -0.019(2) 0.001(2) -0.001(2)
O2S 0.085(4) 0.060(3) 0.041(2) -0.0083(19) 0.011(2) 0.000(2)
O3S 0.059(3) 0.069(3) 0.055(3) -0.011(2) -0.004(2) 0.006(2)
O4S 0.064(3) 0.051(2) 0.044(2) -0.0017(18) 0.008(2) 0.003(2)
O5S 0.069(3) 0.058(3) 0.063(3) -0.009(2) 0.007(2) 0.000(2)
O6S 0.071(4) 0.116(4) 0.031(2) 0.001(2) 0.007(2) 0.008(3)
O7S 0.086(4) 0.051(2) 0.053(3) -0.012(2) 0.008(2) 0.009(2)
O8S 0.075(3) 0.056(3) 0.066(3) -0.022(2) 0.012(3) -0.009(2)
O9S 0.076(3) 0.070(3) 0.050(3) -0.014(2) 0.015(2) -0.015(2)
O10S 0.156(7) 0.160(7) 0.070(4) 0.011(4) 0.045(4) 0.025(6)
O11S 0.143(6) 0.083(4) 0.090(4) -0.007(3) 0.010(4) -0.009(4)
O12S 0.162(8) 0.192(8) 0.069(4) 0.011(5) 0.008(5) 0.080(7)
C1S 0.062(5) 0.066(4) 0.047(4) -0.008(3) 0.008(3) 0.006(3)
C2S 0.064(5) 0.073(4) 0.035(4) 0.005(3) 0.005(3) 0.006(4)
C3S 0.086(6) 0.059(4) 0.060(4) -0.004(3) 0.021(4) 0.008(4)
C4S 0.151(12) 0.112(10) 0.137(11) -0.015(8) 0.033(10) 0.004(8)
O1E 0.29(2) 0.37(3) 0.25(2) 0.04(2) 0.03(2) -0.01(2)
C1E 0.171(18) 0.143(15) 0.166(17) 0.001(13) -0.035(15) -0.005(13)
C2E 0.119(12) 0.113(11) 0.199(17) 0.057(11) 0.016(12) -0.011(9)
C4E 0.198(12) 0.164(11) 0.190(12) 0.007(9) 0.010(9) 0.038(9)
O1N 0.202(11) 0.169(9) 0.121(7) -0.044(7) -0.030(7) 0.024(8)
O2N 0.306(17) 0.182(11) 0.106(7) 0.036(7) 0.014(9) -0.001(11)
N1N 0.241(14) 0.110(7) 0.066(5) 0.003(5) -0.015(7) 0.043(8)
C1N 0.107(8) 0.104(7) 0.090(7) -0.002(6) 0.002(6) 0.009(6)

loop_
_atom_type_symbol
_atom_type_description
_atom_type_scat_dispersion_real
_atom_type_scat_dispersion_imag
_atom_type_scat_source
C C -0.0020 0.0028 'International Tables Vol C Tables 4.2.6.8 and 6.1.1.4'
H H 0.0000 0.0000 'International Tables Vol C Tables 4.2.6.8 and 6.1.1.4'
N N -0.0031 0.0056 'International Tables Vol C Tables 4.2.6.8 and 6.1.1.4'
O O -0.0042 0.0102 'International Tables Vol C Tables 4.2.6.8 and 6.1.1.4'
F F -0.0055 0.0172 'International Tables Vol C Tables 4.2.6.8 and 6.1.1.4'
S S 0.1497 0.1990 'International Tables Vol C Tables 4.2.6.8 and 6.1.1.4'
Ru Ru -0.9454 1.2848 'International Tables Vol C Tables 4.2.6.8 and 6.1.1.4'

loop_
_geom_angle_atom_site_label_1
_geom_angle_atom_site_label_2
_geom_angle_atom_site_label_3
_geom_angle
_geom_angle_site_symmetry_1
_geom_angle_site_symmetry_3
O9 Ru1 O10 78.69(16) . .
O9 Ru1 N4 84.74(18) . 3_657
O10 Ru1 N4 83.01(18) . 3_657
O9 Ru1 C26 91.1(2) . .
O10 Ru1 C26 124.7(2) . .
N4 Ru1 C26 150.7(3) 3_657 .
O9 Ru1 C25 111.9(2) . .
O10 Ru1 C25 96.7(2) . .
N4 Ru1 C25 163.0(3) 3_657 .
C26 Ru1 C25 37.8(3) . .
O9 Ru1 C29 128.4(2) . .
O10 Ru1 C29 152.1(2) . .
N4 Ru1 C29 92.0(2) 3_657 .
C26 Ru1 C29 68.0(3) . .
C25 Ru1 C29 80.2(3) . .
O9 Ru1 C27 97.5(2) . .
O10 Ru1 C27 163.4(2) . .
N4 Ru1 C27 112.9(2) 3_657 .
C26 Ru1 C27 38.9(3) . .
C25 Ru1 C27 69.5(3) . .
C29 Ru1 C27 37.7(2) . .
O9 Ru1 C30 166.0(2) . .
O10 Ru1 C30 115.2(2) . .
N4 Ru1 C30 97.5(2) 3_657 .
C26 Ru1 C30 80.1(3) . .
C25 Ru1 C30 67.2(3) . .
C29 Ru1 C30 38.0(3) . .
C27 Ru1 C30 68.9(3) . .
O9 Ru1 C24 148.0(2) . .
O10 Ru1 C24 92.0(2) . .
N4 Ru1 C24 124.9(2) 3_657 .
C26 Ru1 C24 69.0(3) . .
C25 Ru1 C24 38.2(3) . .
C29 Ru1 C24 68.4(3) . .
C27 Ru1 C24 82.8(3) . .
C30 Ru1 C24 37.0(3) . .
N5 Ru2 O8 84.16(18) . .
N5 Ru2 O7 82.07(18) . .
O8 Ru2 O7 79.05(16) . .
N5 Ru2 C49 90.1(2) . .
O8 Ru2 C49 130.89(19) . .
O7 Ru2 C49 148.26(19) . .
N5 Ru2 C54 109.6(2) . .
O8 Ru2 C54 99.7(2) . .
O7 Ru2 C54 168.1(2) . .
C49 Ru2 C54 37.7(2) . .
N5 Ru2 C52 165.9(3) . .
O8 Ru2 C52 110.0(3) . .
O7 Ru2 C52 100.5(3) . .
C49 Ru2 C52 80.5(3) . .
C54 Ru2 C52 68.7(3) . .
N5 Ru2 C50 97.5(2) . .
O8 Ru2 C50 168.9(2) . .
O7 Ru2 C50 112.0(2) . .
C49 Ru2 C50 38.4(2) . .
C54 Ru2 C50 69.4(3) . .
C52 Ru2 C50 68.6(3) . .
N5 Ru2 C53 146.1(3) . .
O8 Ru2 C53 91.5(2) . .
O7 Ru2 C53 130.1(2) . .
C49 Ru2 C53 67.7(3) . .
C54 Ru2 C53 38.0(3) . .
C52 Ru2 C53 37.5(4) . .
C50 Ru2 C53 81.0(3) . .
N5 Ru2 C51 127.4(3) . .
O8 Ru2 C51 146.0(3) . .
O7 Ru2 C51 91.9(2) . .
C49 Ru2 C51 68.7(3) . .
C54 Ru2 C51 82.6(3) . .
C52 Ru2 C51 39.1(4) . .
C50 Ru2 C51 37.5(3) . .
C53 Ru2 C51 69.4(4) . .
N1 Ru3 O2 82.7(2) . .
N1 Ru3 O1 85.7(2) . .
O2 Ru3 O1 78.56(19) . .
N1 Ru3 C59 90.0(3) . .
O2 Ru3 C59 148.2(3) . .
O1 Ru3 C59 131.9(3) . .
N1 Ru3 C60 146.1(4) . .
O2 Ru3 C60 129.5(3) . .
O1 Ru3 C60 90.7(3) . .
C59 Ru3 C60 67.7(3) . .
N1 Ru3 C56 128.8(3) . .
O2 Ru3 C56 92.2(3) . .
O1 Ru3 C56 143.2(3) . .
C59 Ru3 C56 68.5(3) . .
C60 Ru3 C56 67.8(4) . .
N1 Ru3 C57 98.0(3) . .
O2 Ru3 C57 112.2(3) . .
O1 Ru3 C57 168.9(3) . .
C59 Ru3 C57 38.2(3) . .
C60 Ru3 C57 80.3(3) . .
C56 Ru3 C57 37.8(3) . .
N1 Ru3 C61 108.5(3) . .
O2 Ru3 C61 168.5(3) . .
O1 Ru3 C61 99.6(3) . .
C59 Ru3 C61 37.6(4) . .
C60 Ru3 C61 39.0(4) . .
C56 Ru3 C61 82.5(4) . .
C57 Ru3 C61 69.3(4) . .
N1 Ru3 C58 165.6(3) . .
O2 Ru3 C58 100.5(3) . .
O1 Ru3 C58 108.7(2) . .
C59 Ru3 C58 79.8(3) . .
C60 Ru3 C58 37.0(4) . .
C56 Ru3 C58 37.5(3) . .
C57 Ru3 C58 67.6(3) . .
C61 Ru3 C58 69.2(4) . .
N8 Ru4 O3 83.0(2) 3_757 .
N8 Ru4 O4 84.44(19) 3_757 .
O3 Ru4 O4 78.86(19) . .
N8 Ru4 C6 90.2(2) 3_757 .
O3 Ru4 C6 149.7(3) . .
O4 Ru4 C6 130.0(3) . .
N8 Ru4 C5 110.3(2) 3_757 .
O3 Ru4 C5 166.4(2) . .
O4 Ru4 C5 98.9(2) . .
C6 Ru4 C5 37.8(3) . .
N8 Ru4 C4 147.6(2) 3_757 .
O3 Ru4 C4 127.8(2) . .
O4 Ru4 C4 91.5(2) . .
C6 Ru4 C4 68.1(3) . .
C5 Ru4 C4 38.6(2) . .
N8 Ru4 C7 97.0(2) 3_757 .
O3 Ru4 C7 112.8(3) . .
O4 Ru4 C7 168.4(3) . .
C6 Ru4 C7 38.7(3) . .
C5 Ru4 C7 69.7(3) . .
C4 Ru4 C7 81.0(3) . .
N8 Ru4 C8 127.2(2) 3_757 .
O3 Ru4 C8 91.4(2) . .
O4 Ru4 C8 145.8(2) . .
C6 Ru4 C8 69.4(3) . .
C5 Ru4 C8 82.9(3) . .
C4 Ru4 C8 68.7(3) . .
C7 Ru4 C8 38.2(3) . .
N8 Ru4 C3 165.3(2) 3_757 .
O3 Ru4 C3 99.3(2) . .
O4 Ru4 C3 110.3(2) . .
C6 Ru4 C3 80.5(3) . .
C5 Ru4 C3 68.6(3) . .
C4 Ru4 C3 36.8(3) . .
C7 Ru4 C3 68.6(3) . .
C8 Ru4 C3 38.6(3) . .
C1 O1 Ru3 113.3(4) . .
C2 O2 Ru3 112.3(5) . .
C1 O3 Ru4 113.4(5) . .
C2 O4 Ru4 112.8(4) . .
C35 O7 Ru2 112.6(4) . .
C36 O8 Ru2 112.7(4) . .
C35 O9 Ru1 113.9(4) . .
C36 O10 Ru1 113.0(4) . .
C13 N1 C14 115.6(6) . .
C13 N1 Ru3 122.5(5) . .
C14 N1 Ru3 121.8(5) . .
C18 N2 C17 123.8(6) . .
C18 N2 H2A 118.1 . .
C17 N2 H2A 118.1 . .
C19 N3 C20 127.1(6) . .
C19 N3 H3A 116.5 . .
C20 N3 H3A 116.5 . .
C37 N4 C38 117.8(5) . .
C37 N4 Ru1 121.0(4) . 3_657
C38 N4 Ru1 121.0(4) . 3_657
C43 N5 C42 117.0(5) . .
C43 N5 Ru2 121.6(4) . .
C42 N5 Ru2 121.2(4) . .
C47 N6 C46 126.1(5) . .
C47 N6 H6A 117.0 . .
C46 N6 H6A 117.0 . .
C48 N7 C41 125.3(5) . .
C48 N7 H7A 117.4 . .
C41 N7 H7A 117.4 . .
O1 C1 O3 125.7(6) . .
O1 C1 C2 117.4(7) . .
O3 C1 C2 116.9(7) . .
O2 C2 O4 124.7(7) . .
O2 C2 C1 117.8(7) . .
O4 C2 C1 117.5(6) . .
C4 C3 C8 120.7(6) . .
C4 C3 Ru4 70.6(4) . .
C8 C3 Ru4 70.1(4) . .
C4 C3 H3B 118.6 . .
C8 C3 H3B 118.6 . .
Ru4 C3 H3B 118.6 . .
C3 C4 C5 122.0(6) . .
C3 C4 Ru4 72.7(4) . .
C5 C4 Ru4 70.3(4) . .
C3 C4 H4B 118.2 . .
C5 C4 H4B 118.2 . .
Ru4 C4 H4B 118.2 . .
C6 C5 C4 117.7(7) . .
C6 C5 C10 118.8(6) . .
C4 C5 C10 123.5(6) . .
C6 C5 Ru4 70.9(5) . .
C4 C5 Ru4 71.1(4) . .
C10 C5 Ru4 130.8(5) . .
C5 C6 C7 121.8(6) . .
C5 C6 Ru4 71.3(4) . .
C7 C6 Ru4 71.2(4) . .
C5 C6 H6B 118.2 . .
C7 C6 H6B 118.2 . .
Ru4 C6 H6B 118.2 . .
C8 C7 C6 119.7(7) . .
C8 C7 Ru4 71.3(4) . .
C6 C7 Ru4 70.1(4) . .
C8 C7 H7B 119.5 . .
C6 C7 H7B 119.5 . .
Ru4 C7 H7B 119.5 . .
C7 C8 C3 118.0(7) . .
C7 C8 C9 120.4(7) . .
C3 C8 C9 121.5(7) . .
C7 C8 Ru4 70.5(4) . .
C3 C8 Ru4 71.4(4) . .
C9 C8 Ru4 126.8(6) . .
C8 C9 H9A 109.5 . .
C8 C9 H9B 109.5 . .
H9A C9 H9B 109.5 . .
C8 C9 H9C 109.5 . .
H9A C9 H9C 109.5 . .
H9B C9 H9C 109.5 . .
C5 C10 C12 108.5(6) . .
C5 C10 C11 114.1(6) . .
C12 C10 C11 112.2(7) . .
C5 C10 H10A 107.2 . .
C12 C10 H10A 107.2 . .
C11 C10 H10A 107.2 . .
C10 C11 H11A 109.5 . .
C10 C11 H11B 109.5 . .
H11A C11 H11B 109.5 . .
C10 C11 H11C 109.5 . .
H11A C11 H11C 109.5 . .
H11B C11 H11C 109.5 . .
C10 C12 H12A 109.5 . .
C10 C12 H12B 109.5 . .
H12A C12 H12B 109.5 . .
C10 C12 H12C 109.5 . .
H12A C12 H12C 109.5 . .
H12B C12 H12C 109.5 . .
N1 C13 C15 124.7(7) . .
N1 C13 H13A 117.6 . .
C15 C13 H13A 117.6 . .
N1 C14 C16 122.5(6) . .
N1 C14 H14A 118.7 . .
C16 C14 H14A 118.7 . .
C17 C15 C13 117.5(7) . .
C17 C15 H15A 121.2 . .
C13 C15 H15A 121.2 . .
C17 C16 C14 119.9(6) . .
C17 C16 H16A 120.1 . .
C14 C16 H16A 120.1 . .
C16 C17 C15 119.0(6) . .
C16 C17 N2 120.1(6) . .
C15 C17 N2 120.9(6) . .
O5 C18 N2 125.7(6) . .
O5 C18 C19 120.7(6) . .
N2 C18 C19 113.5(6) . .
O6 C19 N3 126.7(6) . .
O6 C19 C18 122.1(6) . .
N3 C19 C18 111.1(6) . .
N3 C20 C22 118.1(6) . .
N3 C20 C21 124.1(6) . .
C22 C20 C21 117.7(6) . .
C69 C21 C20 119.2(6) . .
C69 C21 H21A 120.4 . .
C20 C21 H21A 120.4 . .
C23 C22 C20 118.8(6) . .
C23 C22 H22A 120.6 . .
C20 C22 H22A 120.6 . .
N8 C23 C22 123.9(6) . .
N8 C23 H23A 118.0 . .
C22 C23 H23A 118.0 . .
C30 C24 C25 117.4(7) . .
C30 C24 C31 122.5(8) . .
C25 C24 C31 120.0(7) . .
C30 C24 Ru1 71.3(4) . .
C25 C24 Ru1 69.5(4) . .
C31 C24 Ru1 127.6(5) . .
C26 C25 C24 121.1(6) . .
C26 C25 Ru1 70.2(4) . .
C24 C25 Ru1 72.2(4) . .
C26 C25 H25A 118.7 . .
C24 C25 H25A 118.7 . .
Ru1 C25 H25A 118.7 . .
C25 C26 C27 122.2(7) . .
C25 C26 Ru1 72.1(4) . .
C27 C26 Ru1 72.3(4) . .
C25 C26 H26A 118.3 . .
C27 C26 H26A 118.3 . .
Ru1 C26 H26A 118.3 . .
C29 C27 C26 115.8(6) . .
C29 C27 C32 123.5(6) . .
C26 C27 C32 120.7(6) . .
C29 C27 Ru1 70.9(4) . .
C26 C27 Ru1 68.8(4) . .
C32 C27 Ru1 129.5(5) . .
C27 C29 C30 121.8(6) . .
C27 C29 Ru1 71.4(4) . .
C30 C29 Ru1 71.6(4) . .
C27 C29 H29A 118.4 . .
C30 C29 H29A 118.4 . .
Ru1 C29 H29A 118.4 . .
C24 C30 C29 121.7(7) . .
C24 C30 Ru1 71.7(4) . .
C29 C30 Ru1 70.4(4) . .
C24 C30 H30A 118.3 . .
C29 C30 H30A 118.3 . .
Ru1 C30 H30A 118.3 . .
C24 C31 H31A 109.5 . .
C24 C31 H31B 109.5 . .
H31A C31 H31B 109.5 . .
C24 C31 H31C 109.5 . .
H31A C31 H31C 109.5 . .
H31B C31 H31C 109.5 . .
C27 C32 C33 109.0(7) . .
C27 C32 C34 115.3(7) . .
C33 C32 C34 107.6(9) . .
C27 C32 H32A 108.2 . .
C33 C32 H32A 108.2 . .
C34 C32 H32A 108.2 . .
C32 C33 H33A 109.5 . .
C32 C33 H33B 109.5 . .
H33A C33 H33B 109.5 . .
C32 C33 H33C 109.5 . .
H33A C33 H33C 109.5 . .
H33B C33 H33C 109.5 . .
C32 C34 H34A 109.5 . .
C32 C34 H34B 109.5 . .
H34A C34 H34B 109.5 . .
C32 C34 H34C 109.5 . .
H34A C34 H34C 109.5 . .
H34B C34 H34C 109.5 . .
O9 C35 O7 126.2(6) . .
O9 C35 C36 117.2(6) . .
O7 C35 C36 116.6(6) . .
O10 C36 O8 124.8(6) . .
O10 C36 C35 117.0(6) . .
O8 C36 C35 118.1(6) . .
N4 C37 C39 123.5(6) . .
N4 C37 H37A 118.3 . .
C39 C37 H37A 118.3 . .
N4 C38 C40 122.0(6) . .
N4 C38 H38A 119.0 . .
C40 C38 H38A 119.0 . .
C41 C39 C37 118.2(6) . .
C41 C39 H39A 120.9 . .
C37 C39 H39A 120.9 . .
C38 C40 C41 120.3(6) . .
C38 C40 H40A 119.9 . .
C41 C40 H40A 119.9 . .
C40 C41 C39 118.2(6) . .
C40 C41 N7 119.2(6) . .
C39 C41 N7 122.6(6) . .
N5 C42 C44 123.6(6) . .
N5 C42 H42A 118.2 . .
C44 C42 H42A 118.2 . .
N5 C43 C45 123.2(6) . .
N5 C43 H43A 118.4 . .
C45 C43 H43A 118.4 . .
C42 C44 C46 118.4(6) . .
C42 C44 H44A 120.8 . .
C46 C44 H44A 120.8 . .
C43 C45 C46 119.1(6) . .
C43 C45 H45A 120.5 . .
C46 C45 H45A 120.5 . .
C45 C46 N6 117.3(5) . .
C45 C46 C44 118.6(6) . .
N6 C46 C44 124.1(6) . .
O11 C47 N6 127.4(5) . .
O11 C47 C48 122.2(6) . .
N6 C47 C48 110.4(6) . .
O12 C48 N7 127.1(6) . .
O12 C48 C47 120.4(6) . .
N7 C48 C47 112.5(5) . .
C54 C49 C50 122.5(6) . .
C54 C49 Ru2 71.9(4) . .
C50 C49 Ru2 71.7(4) . .
C54 C49 H49A 118.0 . .
C50 C49 H49A 118.0 . .
Ru2 C49 H49A 118.0 . .
C51 C50 C49 119.8(7) . .
C51 C50 Ru2 71.5(4) . .
C49 C50 Ru2 69.9(4) . .
C51 C50 H50A 119.4 . .
C49 C50 H50A 119.4 . .
Ru2 C50 H50A 119.4 . .
C50 C51 C52 118.0(8) . .
C50 C51 C66 122.3(10) . .
C52 C51 C66 119.5(9) . .
C50 C51 Ru2 70.9(4) . .
C52 C51 Ru2 70.2(4) . .
C66 C51 Ru2 125.1(5) . .
C53 C52 C51 120.5(7) . .
C53 C52 Ru2 71.4(4) . .
C51 C52 Ru2 70.7(4) . .
C53 C52 H52A 119.0 . .
C51 C52 H52A 119.0 . .
Ru2 C52 H52A 119.0 . .
C52 C53 C54 121.0(8) . .
C52 C53 Ru2 71.1(4) . .
C54 C53 Ru2 70.6(4) . .
C52 C53 H53A 118.7 . .
C54 C53 H53A 118.7 . .
Ru2 C53 H53A 118.7 . .
C49 C54 C53 118.1(7) . .
C49 C54 C55 119.2(6) . .
C53 C54 C55 122.8(7) . .
C49 C54 Ru2 70.4(4) . .
C53 C54 Ru2 71.4(4) . .
C55 C54 Ru2 128.7(5) . .
C54 C55 C68 113.5(7) . .
C54 C55 C67 108.7(6) . .
C68 C55 C67 110.4(6) . .
C54 C55 H55A 108.0 . .
C68 C55 H55A 108.0 . .
C67 C55 H55A 108.0 . .
C58 C56 C57 119.6(8) . .
C58 C56 C65 121.3(8) . .
C57 C56 C65 119.1(8) . .
C58 C56 Ru3 71.8(5) . .
C57 C56 Ru3 71.4(5) . .
C65 C56 Ru3 128.1(6) . .
C56 C57 C59 118.8(8) . .
C56 C57 Ru3 70.7(4) . .
C59 C57 Ru3 70.1(5) . .
C56 C57 H57A 119.9 . .
C59 C57 H57A 119.9 . .
Ru3 C57 H57A 119.9 . .
C60 C58 C56 120.5(8) . .
C60 C58 Ru3 70.5(5) . .
C56 C58 Ru3 70.7(4) . .
C60 C58 H58A 118.9 . .
C56 C58 H58A 118.9 . .
Ru3 C58 H58A 118.9 . .
C61 C59 C57 123.3(8) . .
C61 C59 Ru3 72.0(5) . .
C57 C59 Ru3 71.7(5) . .
C61 C59 H59A 117.5 . .
C57 C59 H59A 117.5 . .
Ru3 C59 H59A 117.5 . .
C58 C60 C61 122.4(8) . .
C58 C60 Ru3 72.5(6) . .
C61 C60 Ru3 71.3(5) . .
C58 C60 H60A 118.1 . .
C61 C60 H60A 118.1 . .
Ru3 C60 H60A 118.1 . .
C59 C61 C60 115.2(9) . .
C59 C61 C62 127.9(12) . .
C60 C61 C62 116.9(12) . .
C59 C61 Ru3 70.4(5) . .
C60 C61 Ru3 69.8(6) . .
C62 C61 Ru3 128.8(9) . .
C61 C62 C63 113.0(16) . .
C61 C62 C64 107.3(15) . .
C63 C62 C64 100.5(14) . .
C61 C62 H62A 111.8 . .
C63 C62 H62A 111.8 . .
C64 C62 H62A 111.8 . .
C62 C63 H63A 109.5 . .
C62 C63 H63B 109.5 . .
H63A C63 H63B 109.5 . .
C62 C63 H63C 109.5 . .
H63A C63 H63C 109.5 . .
H63B C63 H63C 109.5 . .
C62 C64 H64A 109.5 . .
C62 C64 H64B 109.5 . .
H64A C64 H64B 109.5 . .
C62 C64 H64C 109.5 . .
H64A C64 H64C 109.5 . .
H64B C64 H64C 109.5 . .
C56 C65 H65A 109.5 . .
C56 C65 H65B 109.5 . .
H65A C65 H65B 109.5 . .
C56 C65 H65C 109.5 . .
H65A C65 H65C 109.5 . .
H65B C65 H65C 109.5 . .
C51 C66 H66A 109.5 . .
C51 C66 H66B 109.5 . .
H66A C66 H66B 109.5 . .
C51 C66 H66C 109.5 . .
H66A C66 H66C 109.5 . .
H66B C66 H66C 109.5 . .
C55 C67 H67A 109.5 . .
C55 C67 H67B 109.5 . .
H67A C67 H67B 109.5 . .
C55 C67 H67C 109.5 . .
H67A C67 H67C 109.5 . .
H67B C67 H67C 109.5 . .
C55 C68 H68A 109.5 . .
C55 C68 H68B 109.5 . .
H68A C68 H68B 109.5 . .
C55 C68 H68C 109.5 . .
H68A C68 H68C 109.5 . .
H68B C68 H68C 109.5 . .
N8 C69 C21 123.3(6) . .
N8 C69 H69A 118.4 . .
C21 C69 H69A 118.4 . .
C23 N8 C69 117.1(6) . .
C23 N8 Ru4 121.9(5) . 3_757
C69 N8 Ru4 120.9(4) . 3_757
O12S S1S O10S 115.9(5) . .
O12S S1S O11S 113.6(5) . .
O10S S1S O11S 117.3(5) . .
O12S S1S C4S 98.8(7) . .
O10S S1S C4S 105.7(7) . .
O11S S1S C4S 102.1(6) . .
O8S S2S O7S 116.5(3) . .
O8S S2S O9S 113.8(3) . .
O7S S2S O9S 115.0(3) . .
O8S S2S C3S 102.3(3) . .
O7S S2S C3S 103.1(3) . .
O9S S2S C3S 103.6(3) . .
O4S S3S O5S 114.3(3) . .
O4S S3S O6S 115.0(3) . .
O5S S3S O6S 115.9(3) . .
O4S S3S C2S 102.9(3) . .
O5S S3S C2S 103.9(3) . .
O6S S3S C2S 102.3(3) . .
O3S S4S O1S 114.0(3) . .
O3S S4S O2S 115.3(3) . .
O1S S4S O2S 115.8(3) . .
O3S S4S C1S 103.0(3) . .
O1S S4S C1S 102.8(3) . .
O2S S4S C1S 103.5(3) . .
F3S C1S F2S 109.4(6) . .
F3S C1S F1S 107.7(5) . .
F2S C1S F1S 107.5(5) . .
F3S C1S S4S 111.8(5) . .
F2S C1S S4S 110.7(5) . .
F1S C1S S4S 109.6(5) . .
F5S C2S F4S 107.5(5) . .
F5S C2S F6S 105.4(5) . .
F4S C2S F6S 106.1(6) . .
F5S C2S S3S 113.7(5) . .
F4S C2S S3S 111.8(5) . .
F6S C2S S3S 111.8(5) . .
F7S C3S F9S 108.3(6) . .
F7S C3S F8S 108.5(6) . .
F9S C3S F8S 107.7(7) . .
F7S C3S S2S 110.9(6) . .
F9S C3S S2S 110.6(5) . .
F8S C3S S2S 110.7(5) . .
F11S C4S F10S 111.8(13) . .
F11S C4S F12S 104.5(13) . .
F10S C4S F12S 106.8(13) . .
F11S C4S S1S 116.2(11) . .
F10S C4S S1S 113.5(11) . .
F12S C4S S1S 102.7(10) . .
C1E O1E C3E 140(4) . .
C1E O1E C2E 51(2) . .
C3E O1E C2E 156(3) . .
O1E C1E C2E 91(3) . .
O1E C1E H1EA 113.4 . .
C2E C1E H1EA 113.4 . .
O1E C1E H1EB 113.4 . .
C2E C1E H1EB 113.4 . .
H1EA C1E H1EB 110.7 . .
C1E C2E O1E 37.6(13) . .
C1E C2E H2EA 109.5 . .
O1E C2E H2EA 147.0 . .
C1E C2E H2EB 109.5 . .
O1E C2E H2EB 87.3 . .
H2EA C2E H2EB 109.5 . .
C1E C2E H2EC 109.5 . .
O1E C2E H2EC 90.1 . .
H2EA C2E H2EC 109.5 . .
H2EB C2E H2EC 109.5 . .
O1E C3E C4E 145(3) . .
O1E C3E H3EA 100.5 . .
C4E C3E H3EA 100.5 . .
O1E C3E H3EB 100.5 . .
C4E C3E H3EB 100.5 . .
H3EA C3E H3EB 104.3 . .
C3E C4E H4EA 109.5 . .
C3E C4E H4EB 109.5 . .
H4EA C4E H4EB 109.5 . .
C3E C4E H4EC 109.5 . .
H4EA C4E H4EC 109.5 . .
H4EB C4E H4EC 109.5 . .
O1N N1N O2N 118.4(11) . .
O1N N1N C1N 124.9(11) . .
O2N N1N C1N 112.7(11) . .
N1N C1N H1NA 109.5 . .
N1N C1N H1NB 109.5 . .
H1NA C1N H1NB 109.5 . .
N1N C1N H1NC 109.5 . .
H1NA C1N H1NC 109.5 . .
H1NB C1N H1NC 109.5 . .

loop_
_geom_bond_atom_site_label_1
_geom_bond_atom_site_label_2
_geom_bond_distance
_geom_bond_site_symmetry_2
Ru1 O9 2.100(4) .
Ru1 O10 2.105(4) .
Ru1 N4 2.111(5) 3_657
Ru1 C26 2.136(7) .
Ru1 C25 2.160(7) .
Ru1 C29 2.175(6) .
Ru1 C27 2.182(7) .
Ru1 C30 2.191(7) .
Ru1 C24 2.196(7) .
Ru2 N5 2.109(5) .
Ru2 O8 2.109(4) .
Ru2 O7 2.120(4) .
Ru2 C49 2.161(7) .
Ru2 C54 2.180(7) .
Ru2 C52 2.187(7) .
Ru2 C50 2.185(7) .
Ru2 C53 2.191(7) .
Ru2 C51 2.193(7) .
Ru3 N1 2.105(6) .
Ru3 O2 2.113(5) .
Ru3 O1 2.120(5) .
Ru3 C59 2.158(8) .
Ru3 C60 2.159(9) .
Ru3 C56 2.169(8) .
Ru3 C57 2.179(8) .
Ru3 C61 2.179(10) .
Ru3 C58 2.184(8) .
Ru4 N8 2.101(5) 3_757
Ru4 O3 2.107(5) .
Ru4 O4 2.110(5) .
Ru4 C6 2.163(8) .
Ru4 C5 2.168(8) .
Ru4 C4 2.178(7) .
Ru4 C7 2.176(7) .
Ru4 C8 2.188(7) .
Ru4 C3 2.205(6) .
O1 C1 1.239(9) .
O2 C2 1.262(8) .
O3 C1 1.263(9) .
O4 C2 1.273(9) .
O5 C18 1.215(8) .
O6 C19 1.198(8) .
O7 C35 1.266(8) .
O8 C36 1.261(8) .
O9 C35 1.234(8) .
O10 C36 1.255(8) .
O11 C47 1.219(8) .
O12 C48 1.198(8) .
N1 C13 1.322(10) .
N1 C14 1.357(9) .
N2 C18 1.359(8) .
N2 C17 1.401(8) .
N2 H2A 0.8800 .
N3 C19 1.368(9) .
N3 C20 1.383(8) .
N3 H3A 0.8800 .
N4 C37 1.328(8) .
N4 C38 1.348(8) .
N4 Ru1 2.111(5) 3_657
N5 C43 1.341(8) .
N5 C42 1.347(8) .
N6 C47 1.371(8) .
N6 C46 1.388(8) .
N6 H6A 0.8800 .
N7 C48 1.352(8) .
N7 C41 1.408(8) .
N7 H7A 0.8800 .
C1 C2 1.518(10) .
C3 C4 1.382(10) .
C3 C8 1.451(10) .
C3 H3B 1.0000 .
C4 C5 1.437(9) .
C4 H4B 1.0000 .
C5 C6 1.403(10) .
C5 C10 1.505(11) .
C6 C7 1.438(12) .
C6 H6B 1.0000 .
C7 C8 1.428(10) .
C7 H7B 1.0000 .
C8 C9 1.496(11) .
C9 H9A 0.9800 .
C9 H9B 0.9800 .
C9 H9C 0.9800 .
C10 C12 1.510(12) .
C10 C11 1.525(11) .
C10 H10A 1.0000 .
C11 H11A 0.9800 .
C11 H11B 0.9800 .
C11 H11C 0.9800 .
C12 H12A 0.9800 .
C12 H12B 0.9800 .
C12 H12C 0.9800 .
C13 C15 1.385(11) .
C13 H13A 0.9500 .
C14 C16 1.375(9) .
C14 H14A 0.9500 .
C15 C17 1.377(10) .
C15 H15A 0.9500 .
C16 C17 1.353(9) .
C16 H16A 0.9500 .
C18 C19 1.523(9) .
C20 C22 1.389(9) .
C20 C21 1.405(9) .
C21 C69 1.364(10) .
C21 H21A 0.9500 .
C22 C23 1.377(9) .
C22 H22A 0.9500 .
C23 N8 1.331(8) .
C23 H23A 0.9500 .
C24 C30 1.390(10) .
C24 C25 1.426(11) .
C24 C31 1.470(11) .
C25 C26 1.391(11) .
C25 H25A 1.0000 .
C26 C27 1.437(10) .
C26 H26A 1.0000 .
C27 C29 1.409(9) .
C27 C32 1.496(10) .
C29 C30 1.422(10) .
C29 H29A 1.0000 .
C30 H30A 1.0000 .
C31 H31A 0.9800 .
C31 H31B 0.9800 .
C31 H31C 0.9800 .
C32 C33 1.494(12) .
C32 C34 1.502(12) .
C32 H32A 1.0000 .
C33 H33A 0.9800 .
C33 H33B 0.9800 .
C33 H33C 0.9800 .
C34 H34A 0.9800 .
C34 H34B 0.9800 .
C34 H34C 0.9800 .
C35 C36 1.529(9) .
C37 C39 1.382(9) .
C37 H37A 0.9500 .
C38 C40 1.365(9) .
C38 H38A 0.9500 .
C39 C41 1.386(9) .
C39 H39A 0.9500 .
C40 C41 1.373(9) .
C40 H40A 0.9500 .
C42 C44 1.367(9) .
C42 H42A 0.9500 .
C43 C45 1.370(8) .
C43 H43A 0.9500 .
C44 C46 1.392(9) .
C44 H44A 0.9500 .
C45 C46 1.381(9) .
C45 H45A 0.9500 .
C47 C48 1.536(9) .
C49 C54 1.403(9) .
C49 C50 1.430(9) .
C49 H49A 1.0000 .
C50 C51 1.409(11) .
C50 H50A 1.0000 .
C51 C52 1.466(15) .
C51 C66 1.474(12) .
C52 C53 1.408(14) .
C52 H52A 1.0000 .
C53 C54 1.423(11) .
C53 H53A 1.0000 .
C54 C55 1.501(10) .
C55 C68 1.510(11) .
C55 C67 1.533(10) .
C55 H55A 1.0000 .
C56 C58 1.401(12) .
C56 C57 1.410(11) .
C56 C65 1.540(13) .
C57 C59 1.418(12) .
C57 H57A 1.0000 .
C58 C60 1.379(14) .
C58 H58A 1.0000 .
C59 C61 1.398(13) .
C59 H59A 1.0000 .
C60 C61 1.448(15) .
C60 H60A 1.0000 .
C61 C62 1.511(16) .
C62 C63 1.53(3) .
C62 C64 1.60(2) .
C62 H62A 1.0000 .
C63 H63A 0.9800 .
C63 H63B 0.9800 .
C63 H63C 0.9800 .
C64 H64A 0.9800 .
C64 H64B 0.9800 .
C64 H64C 0.9800 .
C65 H65A 0.9800 .
C65 H65B 0.9800 .
C65 H65C 0.9800 .
C66 H66A 0.9800 .
C66 H66B 0.9800 .
C66 H66C 0.9800 .
C67 H67A 0.9800 .
C67 H67B 0.9800 .
C67 H67C 0.9800 .
C68 H68A 0.9800 .
C68 H68B 0.9800 .
C68 H68C 0.9800 .
C69 N8 1.352(9) .
C69 H69A 0.9500 .
N8 Ru4 2.101(5) 3_757
S1S O12S 1.407(7) .
S1S O10S 1.413(7) .
S1S O11S 1.450(7) .
S1S C4S 1.785(16) .
S2S O8S 1.435(5) .
S2S O7S 1.437(5) .
S2S O9S 1.445(5) .
S2S C3S 1.829(8) .
S3S O4S 1.435(5) .
S3S O5S 1.435(5) .
S3S O6S 1.442(5) .
S3S C2S 1.789(7) .
S4S O3S 1.434(5) .
S4S O1S 1.442(5) .
S4S O2S 1.444(5) .
S4S C1S 1.834(7) .
F1S C1S 1.350(8) .
F2S C1S 1.324(8) .
F3S C1S 1.316(8) .
F4S C2S 1.341(9) .
F5S C2S 1.337(7) .
F6S C2S 1.375(8) .
F7S C3S 1.319(9) .
F8S C3S 1.343(9) .
F9S C3S 1.327(8) .
F10S C4S 1.284(15) .
F11S C4S 1.268(14) .
F12S C4S 1.451(18) .
O1E C1E 1.17(3) .
O1E C3E 1.52(4) .
O1E C2E 1.92(4) .
C1E C2E 1.50(3) .
C1E H1EA 0.9900 .
C1E H1EB 0.9900 .
C2E H2EA 0.9800 .
C2E H2EB 0.9800 .
C2E H2EC 0.9800 .
C3E C4E 1.59(4) .
C3E H3EA 0.9900 .
C3E H3EB 0.9900 .
C4E H4EA 0.9800 .
C4E H4EB 0.9800 .
C4E H4EC 0.9800 .
O1N N1N 1.161(12) .
O2N N1N 1.366(16) .
N1N C1N 1.427(14) .
C1N H1NA 0.9800 .
C1N H1NB 0.9800 .
C1N H1NC 0.9800 .

loop_
_geom_hbond_atom_site_label_D
_geom_hbond_atom_site_label_H
_geom_hbond_atom_site_label_A
_geom_hbond_distance_DH
_geom_hbond_distance_HA
_geom_hbond_distance_DA
_geom_hbond_angle_DHA
_geom_hbond_site_symmetry_A
N2 H2A O3S 0.88 2.04 2.872(7) 156.9 .
N3 H3A O2S 0.88 2.25 3.083(7) 157.6 3_757
N6 H6A O7S 0.88 2.19 3.032(7) 159.0 .
N7 H7A O9S 0.88 2.11 2.905(7) 149.9 3_657

loop_
_geom_torsion_atom_site_label_1
_geom_torsion_atom_site_label_2
_geom_torsion_atom_site_label_3
_geom_torsion_atom_site_label_4
_geom_torsion
_geom_torsion_site_symmetry_1
_geom_torsion_site_symmetry_4
N1 Ru3 O1 C1 -79.5(4) . .
O2 Ru3 O1 C1 3.9(4) . .
C59 Ru3 O1 C1 -165.7(4) . .
C60 Ru3 O1 C1 134.2(5) . .
C56 Ru3 O1 C1 82.2(6) . .
C57 Ru3 O1 C1 170.1(11) . .
C61 Ru3 O1 C1 172.4(5) . .
C58 Ru3 O1 C1 101.2(5) . .
N1 Ru3 O2 C2 80.2(4) . .
O1 Ru3 O2 C2 -6.8(4) . .
C59 Ru3 O2 C2 158.5(5) . .
C60 Ru3 O2 C2 -88.2(6) . .
C56 Ru3 O2 C2 -150.9(5) . .
C57 Ru3 O2 C2 176.0(4) . .
C61 Ru3 O2 C2 -88.6(16) . .
C58 Ru3 O2 C2 -114.0(4) . .
N8 Ru4 O3 C1 78.8(4) 3_757 .
O4 Ru4 O3 C1 -6.9(4) . .
C6 Ru4 O3 C1 157.0(5) . .
C5 Ru4 O3 C1 -88.7(10) . .
C4 Ru4 O3 C1 -90.0(5) . .
C7 Ru4 O3 C1 173.6(4) . .
C8 Ru4 O3 C1 -153.8(4) . .
C3 Ru4 O3 C1 -115.9(4) . .
N8 Ru4 O4 C2 -79.9(4) 3_757 .
O3 Ru4 O4 C2 4.0(4) . .
C6 Ru4 O4 C2 -165.4(4) . .
C5 Ru4 O4 C2 170.4(4) . .
C4 Ru4 O4 C2 132.3(4) . .
C7 Ru4 O4 C2 -177.8(10) . .
C8 Ru4 O4 C2 79.8(6) . .
C3 Ru4 O4 C2 100.0(4) . .
N5 Ru2 O7 C35 76.6(4) . .
O8 Ru2 O7 C35 -9.0(4) . .
C49 Ru2 O7 C35 153.7(4) . .
C54 Ru2 O7 C35 -94.0(11) . .
C52 Ru2 O7 C35 -117.5(5) . .
C50 Ru2 O7 C35 171.5(4) . .
C53 Ru2 O7 C35 -91.6(5) . .
C51 Ru2 O7 C35 -156.0(5) . .
N5 Ru2 O8 C36 -77.0(4) . .
O7 Ru2 O8 C36 6.0(4) . .
C49 Ru2 O8 C36 -162.0(4) . .
C54 Ru2 O8 C36 174.0(4) . .
C52 Ru2 O8 C36 103.3(5) . .
C50 Ru2 O8 C36 -176.2(11) . .
C53 Ru2 O8 C36 136.7(4) . .
C51 Ru2 O8 C36 82.9(6) . .
O10 Ru1 O9 C35 -1.1(4) . .
N4 Ru1 O9 C35 -85.0(4) 3_657 .
C26 Ru1 O9 C35 124.0(4) . .
C25 Ru1 O9 C35 91.6(4) . .
C29 Ru1 O9 C35 -173.5(4) . .
C27 Ru1 O9 C35 162.5(4) . .
C30 Ru1 O9 C35 174.9(8) . .
C24 Ru1 O9 C35 74.2(6) . .
O9 Ru1 O10 C36 -1.5(4) . .
N4 Ru1 O10 C36 84.6(4) 3_657 .
C26 Ru1 O10 C36 -84.9(5) . .
C25 Ru1 O10 C36 -112.5(4) . .
C29 Ru1 O10 C36 165.6(5) . .
C27 Ru1 O10 C36 -79.5(9) . .
C30 Ru1 O10 C36 179.6(4) . .
C24 Ru1 O10 C36 -150.6(4) . .
O2 Ru3 N1 C13 -116.9(7) . .
O1 Ru3 N1 C13 -37.9(7) . .
C59 Ru3 N1 C13 94.2(7) . .
C60 Ru3 N1 C13 47.0(9) . .
C56 Ru3 N1 C13 156.1(7) . .
C57 Ru3 N1 C13 131.6(7) . .
C61 Ru3 N1 C13 60.8(7) . .
C58 Ru3 N1 C13 139.2(13) . .
O2 Ru3 N1 C14 65.3(6) . .
O1 Ru3 N1 C14 144.2(6) . .
C59 Ru3 N1 C14 -83.7(6) . .
C60 Ru3 N1 C14 -130.9(7) . .
C56 Ru3 N1 C14 -21.8(7) . .
C57 Ru3 N1 C14 -46.3(6) . .
C61 Ru3 N1 C14 -117.1(6) . .
C58 Ru3 N1 C14 -38.7(15) . .
O8 Ru2 N5 C43 -54.4(5) . .
O7 Ru2 N5 C43 -134.1(5) . .
C49 Ru2 N5 C43 76.8(5) . .
C54 Ru2 N5 C43 43.9(6) . .
C52 Ru2 N5 C43 124.5(13) . .
C50 Ru2 N5 C43 114.6(5) . .
C53 Ru2 N5 C43 29.6(8) . .
C51 Ru2 N5 C43 139.6(5) . .
O8 Ru2 N5 C42 130.6(5) . .
O7 Ru2 N5 C42 50.9(5) . .
C49 Ru2 N5 C42 -98.2(5) . .
C54 Ru2 N5 C42 -131.1(5) . .
C52 Ru2 N5 C42 -50.5(14) . .
C50 Ru2 N5 C42 -60.4(5) . .
C53 Ru2 N5 C42 -145.5(5) . .
C51 Ru2 N5 C42 -35.4(6) . .
Ru3 O1 C1 O3 178.7(5) . .
Ru3 O1 C1 C2 -0.8(6) . .
Ru4 O3 C1 O1 -171.2(5) . .
Ru4 O3 C1 C2 8.3(6) . .
Ru3 O2 C2 O4 -171.4(5) . .
Ru3 O2 C2 C1 8.6(6) . .
Ru4 O4 C2 O2 178.9(5) . .
Ru4 O4 C2 C1 -1.1(6) . .
O1 C1 C2 O2 -5.5(8) . .
O3 C1 C2 O2 174.9(5) . .
O1 C1 C2 O4 174.5(5) . .
O3 C1 C2 O4 -5.1(8) . .
N8 Ru4 C3 C4 -117.2(10) 3_757 .
O3 Ru4 C3 C4 144.8(4) . .
O4 Ru4 C3 C4 63.3(4) . .
C6 Ru4 C3 C4 -65.9(4) . .
C5 Ru4 C3 C4 -28.6(4) . .
C7 Ru4 C3 C4 -104.3(5) . .
C8 Ru4 C3 C4 -134.7(6) . .
N8 Ru4 C3 C8 17.5(12) 3_757 .
O3 Ru4 C3 C8 -80.4(4) . .
O4 Ru4 C3 C8 -161.9(4) . .
C6 Ru4 C3 C8 68.8(5) . .
C5 Ru4 C3 C8 106.2(5) . .
C4 Ru4 C3 C8 134.7(6) . .
C7 Ru4 C3 C8 30.5(5) . .
C8 C3 C4 C5 1.4(10) . .
Ru4 C3 C4 C5 52.4(6) . .
C8 C3 C4 Ru4 -51.0(6) . .
N8 Ru4 C4 C3 155.0(4) 3_757 .
O3 Ru4 C4 C3 -46.0(5) . .
O4 Ru4 C4 C3 -123.0(4) . .
C6 Ru4 C4 C3 103.9(5) . .
C5 Ru4 C4 C3 134.5(6) . .
C7 Ru4 C4 C3 66.0(4) . .
C8 Ru4 C4 C3 28.4(4) . .
N8 Ru4 C4 C5 20.5(6) 3_757 .
O3 Ru4 C4 C5 179.5(3) . .
O4 Ru4 C4 C5 102.5(4) . .
C6 Ru4 C4 C5 -30.6(4) . .
C7 Ru4 C4 C5 -68.5(4) . .
C8 Ru4 C4 C5 -106.1(4) . .
C3 Ru4 C4 C5 -134.5(6) . .
C3 C4 C5 C6 1.8(10) . .
Ru4 C4 C5 C6 55.2(6) . .
C3 C4 C5 C10 179.6(7) . .
Ru4 C4 C5 C10 -127.0(7) . .
C3 C4 C5 Ru4 -53.4(6) . .
N8 Ru4 C5 C6 61.9(4) 3_757 .
O3 Ru4 C5 C6 -131.3(9) . .
O4 Ru4 C5 C6 149.2(4) . .
C4 Ru4 C5 C6 -129.7(6) . .
C7 Ru4 C5 C6 -28.3(4) . .
C8 Ru4 C5 C6 -65.3(4) . .
C3 Ru4 C5 C6 -102.4(4) . .
N8 Ru4 C5 C4 -168.5(4) 3_757 .
O3 Ru4 C5 C4 -1.6(12) . .
O4 Ru4 C5 C4 -81.1(4) . .
C6 Ru4 C5 C4 129.7(6) . .
C7 Ru4 C5 C4 101.4(4) . .
C8 Ru4 C5 C4 64.4(4) . .
C3 Ru4 C5 C4 27.3(4) . .
N8 Ru4 C5 C10 -50.1(7) 3_757 .
O3 Ru4 C5 C10 116.7(9) . .
O4 Ru4 C5 C10 37.2(6) . .
C6 Ru4 C5 C10 -112.0(8) . .
C4 Ru4 C5 C10 118.3(8) . .
C7 Ru4 C5 C10 -140.2(7) . .
C8 Ru4 C5 C10 -177.3(7) . .
C3 Ru4 C5 C10 145.6(7) . .
C4 C5 C6 C7 -2.9(11) . .
C10 C5 C6 C7 179.1(7) . .
Ru4 C5 C6 C7 52.3(7) . .
C4 C5 C6 Ru4 -55.3(6) . .
C10 C5 C6 Ru4 126.8(6) . .
N8 Ru4 C6 C5 -124.2(4) 3_757 .
O3 Ru4 C6 C5 159.5(4) . .
O4 Ru4 C6 C5 -41.3(5) . .
C4 Ru4 C6 C5 31.2(4) . .
C7 Ru4 C6 C5 134.7(6) . .
C8 Ru4 C6 C5 105.6(4) . .
C3 Ru4 C6 C5 67.3(4) . .
N8 Ru4 C6 C7 101.1(4) 3_757 .
O3 Ru4 C6 C7 24.8(6) . .
O4 Ru4 C6 C7 -176.0(4) . .
C5 Ru4 C6 C7 -134.7(6) . .
C4 Ru4 C6 C7 -103.5(4) . .
C8 Ru4 C6 C7 -29.1(4) . .
C3 Ru4 C6 C7 -67.5(4) . .
C5 C6 C7 C8 0.9(11) . .
Ru4 C6 C7 C8 53.3(6) . .
C5 C6 C7 Ru4 -52.4(7) . .
N8 Ru4 C7 C8 145.9(5) 3_757 .
O3 Ru4 C7 C8 60.6(5) . .
O4 Ru4 C7 C8 -117.4(11) . .
C6 Ru4 C7 C8 -132.6(7) . .
C5 Ru4 C7 C8 -105.0(5) . .
C4 Ru4 C7 C8 -66.7(5) . .
C3 Ru4 C7 C8 -30.8(5) . .
N8 Ru4 C7 C6 -81.4(4) 3_757 .
O3 Ru4 C7 C6 -166.7(4) . .
O4 Ru4 C7 C6 15.2(13) . .
C5 Ru4 C7 C6 27.7(4) . .
C4 Ru4 C7 C6 65.9(4) . .
C8 Ru4 C7 C6 132.6(7) . .
C3 Ru4 C7 C6 101.9(5) . .
C6 C7 C8 C3 2.3(11) . .
Ru4 C7 C8 C3 55.0(6) . .
C6 C7 C8 C9 -174.6(7) . .
Ru4 C7 C8 C9 -121.9(7) . .
C6 C7 C8 Ru4 -52.8(6) . .
C4 C3 C8 C7 -3.4(10) . .
Ru4 C3 C8 C7 -54.6(6) . .
C4 C3 C8 C9 173.4(7) . .
Ru4 C3 C8 C9 122.3(7) . .
C4 C3 C8 Ru4 51.2(6) . .
N8 Ru4 C8 C7 -44.3(6) 3_757 .
O3 Ru4 C8 C7 -126.5(5) . .
O4 Ru4 C8 C7 161.4(5) . .
C6 Ru4 C8 C7 29.4(5) . .
C5 Ru4 C8 C7 65.9(5) . .
C4 Ru4 C8 C7 103.1(5) . .
C3 Ru4 C8 C7 130.2(7) . .
N8 Ru4 C8 C3 -174.5(4) 3_757 .
O3 Ru4 C8 C3 103.3(4) . .
O4 Ru4 C8 C3 31.2(7) . .
C6 Ru4 C8 C3 -100.8(5) . .
C5 Ru4 C8 C3 -64.3(4) . .
C4 Ru4 C8 C3 -27.1(4) . .
C7 Ru4 C8 C3 -130.2(7) . .
N8 Ru4 C8 C9 69.7(7) 3_757 .
O3 Ru4 C8 C9 -12.5(6) . .
O4 Ru4 C8 C9 -84.6(8) . .
C6 Ru4 C8 C9 143.4(7) . .
C5 Ru4 C8 C9 179.9(7) . .
C4 Ru4 C8 C9 -143.0(7) . .
C7 Ru4 C8 C9 114.0(8) . .
C3 Ru4 C8 C9 -115.8(8) . .
C6 C5 C10 C12 89.7(8) . .
C4 C5 C10 C12 -88.1(9) . .
Ru4 C5 C10 C12 178.6(6) . .
C6 C5 C10 C11 -144.5(7) . .
C4 C5 C10 C11 37.7(10) . .
Ru4 C5 C10 C11 -55.6(9) . .
C14 N1 C13 C15 9.8(14) . .
Ru3 N1 C13 C15 -168.2(8) . .
C13 N1 C14 C16 -7.0(11) . .
Ru3 N1 C14 C16 171.0(5) . .
N1 C13 C15 C17 -5.3(15) . .
N1 C14 C16 C17 0.0(11) . .
C14 C16 C17 C15 4.7(11) . .
C14 C16 C17 N2 -175.6(6) . .
C13 C15 C17 C16 -2.3(13) . .
C13 C15 C17 N2 178.0(8) . .
C18 N2 C17 C16 152.9(7) . .
C18 N2 C17 C15 -27.5(10) . .
C17 N2 C18 O5 2.0(11) . .
C17 N2 C18 C19 -175.1(6) . .
C20 N3 C19 O6 8.0(12) . .
C20 N3 C19 C18 -172.6(6) . .
O5 C18 C19 O6 -176.4(7) . .
N2 C18 C19 O6 0.8(10) . .
O5 C18 C19 N3 4.1(10) . .
N2 C18 C19 N3 -178.6(6) . .
C19 N3 C20 C22 178.4(7) . .
C19 N3 C20 C21 1.5(11) . .
N3 C20 C21 C69 178.7(7) . .
C22 C20 C21 C69 1.7(11) . .
N3 C20 C22 C23 -179.1(6) . .
C21 C20 C22 C23 -2.0(10) . .
C20 C22 C23 N8 1.3(11) . .
O9 Ru1 C24 C30 156.8(4) . .
O10 Ru1 C24 C30 -131.6(4) . .
N4 Ru1 C24 C30 -48.7(5) 3_657 .
C26 Ru1 C24 C30 101.8(5) . .
C25 Ru1 C24 C30 130.1(6) . .
C29 Ru1 C24 C30 28.0(4) . .
C27 Ru1 C24 C30 64.2(5) . .
O9 Ru1 C24 C25 26.6(7) . .
O10 Ru1 C24 C25 98.3(4) . .
N4 Ru1 C24 C25 -178.8(4) 3_657 .
C26 Ru1 C24 C25 -28.3(4) . .
C29 Ru1 C24 C25 -102.1(5) . .
C27 Ru1 C24 C25 -65.9(4) . .
C30 Ru1 C24 C25 -130.1(6) . .
O9 Ru1 C24 C31 -86.1(9) . .
O10 Ru1 C24 C31 -14.4(8) . .
N4 Ru1 C24 C31 68.5(8) 3_657 .
C26 Ru1 C24 C31 -141.0(8) . .
C25 Ru1 C24 C31 -112.7(9) . .
C29 Ru1 C24 C31 145.2(8) . .
C27 Ru1 C24 C31 -178.6(8) . .
C30 Ru1 C24 C31 117.1(9) . .
C30 C24 C25 C26 -2.2(10) . .
C31 C24 C25 C26 175.0(7) . .
Ru1 C24 C25 C26 52.5(6) . .
C30 C24 C25 Ru1 -54.7(6) . .
C31 C24 C25 Ru1 122.5(7) . .
O9 Ru1 C25 C26 61.1(4) . .
O10 Ru1 C25 C26 141.5(4) . .
N4 Ru1 C25 C26 -130.4(8) 3_657 .
C29 Ru1 C25 C26 -66.5(4) . .
C27 Ru1 C25 C26 -28.9(4) . .
C30 Ru1 C25 C26 -103.9(5) . .
C24 Ru1 C25 C26 -133.8(6) . .
O9 Ru1 C25 C24 -165.1(4) . .
O10 Ru1 C25 C24 -84.7(4) . .
N4 Ru1 C25 C24 3.4(11) 3_657 .
C26 Ru1 C25 C24 133.8(6) . .
C29 Ru1 C25 C24 67.3(4) . .
C27 Ru1 C25 C24 104.9(5) . .
C30 Ru1 C25 C24 29.9(4) . .
C24 C25 C26 C27 1.0(10) . .
Ru1 C25 C26 C27 54.4(6) . .
C24 C25 C26 Ru1 -53.4(6) . .
O9 Ru1 C26 C25 -125.7(4) . .
O10 Ru1 C26 C25 -48.7(5) . .
N4 Ru1 C26 C25 153.0(5) 3_657 .
C29 Ru1 C26 C25 102.9(5) . .
C27 Ru1 C26 C25 133.8(6) . .
C30 Ru1 C26 C25 65.3(4) . .
C24 Ru1 C26 C25 28.6(4) . .
O9 Ru1 C26 C27 100.5(4) . .
O10 Ru1 C26 C27 177.6(3) . .
N4 Ru1 C26 C27 19.3(7) 3_657 .
C25 Ru1 C26 C27 -133.8(6) . .
C29 Ru1 C26 C27 -30.9(4) . .
C30 Ru1 C26 C27 -68.5(4) . .
C24 Ru1 C26 C27 -105.2(5) . .
C25 C26 C27 C29 0.4(10) . .
Ru1 C26 C27 C29 54.7(5) . .
C25 C26 C27 C32 -178.6(6) . .
Ru1 C26 C27 C32 -124.3(6) . .
C25 C26 C27 Ru1 -54.3(6) . .
O9 Ru1 C27 C29 148.6(4) . .
O10 Ru1 C27 C29 -136.0(7) . .
N4 Ru1 C27 C29 61.1(4) 3_657 .
C26 Ru1 C27 C29 -129.0(6) . .
C25 Ru1 C27 C29 -100.8(5) . .
C30 Ru1 C27 C29 -28.2(4) . .
C24 Ru1 C27 C29 -63.7(4) . .
O9 Ru1 C27 C26 -82.5(4) . .
O10 Ru1 C27 C26 -7.1(10) . .
N4 Ru1 C27 C26 -169.9(4) 3_657 .
C25 Ru1 C27 C26 28.2(4) . .
C29 Ru1 C27 C26 129.0(6) . .
C30 Ru1 C27 C26 100.7(5) . .
C24 Ru1 C27 C26 65.2(4) . .
O9 Ru1 C27 C32 30.5(6) . .
O10 Ru1 C27 C32 105.9(9) . .
N4 Ru1 C27 C32 -56.9(7) 3_657 .
C26 Ru1 C27 C32 113.0(8) . .
C25 Ru1 C27 C32 141.2(7) . .
C29 Ru1 C27 C32 -118.1(8) . .
C30 Ru1 C27 C32 -146.3(7) . .
C24 Ru1 C27 C32 178.2(7) . .
C26 C27 C29 C30 -0.6(10) . .
C32 C27 C29 C30 178.4(6) . .
Ru1 C27 C29 C30 53.1(6) . .
C26 C27 C29 Ru1 -53.7(5) . .
C32 C27 C29 Ru1 125.3(6) . .
O9 Ru1 C29 C27 -41.2(5) . .
O10 Ru1 C29 C27 155.0(4) . .
N4 Ru1 C29 C27 -126.2(4) 3_657 .
C26 Ru1 C29 C27 31.7(4) . .
C25 Ru1 C29 C27 69.0(4) . .
C30 Ru1 C29 C27 134.2(6) . .
C24 Ru1 C29 C27 106.9(5) . .
O9 Ru1 C29 C30 -175.5(3) . .
O10 Ru1 C29 C30 20.7(7) . .
N4 Ru1 C29 C30 99.6(4) 3_657 .
C26 Ru1 C29 C30 -102.5(5) . .
C25 Ru1 C29 C30 -65.2(4) . .
C27 Ru1 C29 C30 -134.2(6) . .
C24 Ru1 C29 C30 -27.3(4) . .
C25 C24 C30 C29 2.1(10) . .
C31 C24 C30 C29 -175.0(7) . .
Ru1 C24 C30 C29 -51.7(6) . .
C25 C24 C30 Ru1 53.8(6) . .
C31 C24 C30 Ru1 -123.3(7) . .
C27 C29 C30 C24 -0.7(10) . .
Ru1 C29 C30 C24 52.3(6) . .
C27 C29 C30 Ru1 -53.0(6) . .
O9 Ru1 C30 C24 -119.9(9) . .
O10 Ru1 C30 C24 55.8(5) . .
N4 Ru1 C30 C24 141.6(4) 3_657 .
C26 Ru1 C30 C24 -68.0(5) . .
C25 Ru1 C30 C24 -30.9(4) . .
C29 Ru1 C30 C24 -134.8(6) . .
C27 Ru1 C30 C24 -106.7(5) . .
O9 Ru1 C30 C29 14.9(11) . .
O10 Ru1 C30 C29 -169.4(3) . .
N4 Ru1 C30 C29 -83.6(4) 3_657 .
C26 Ru1 C30 C29 66.8(4) . .
C25 Ru1 C30 C29 103.9(5) . .
C27 Ru1 C30 C29 28.0(4) . .
C24 Ru1 C30 C29 134.8(6) . .
C29 C27 C32 C33 100.1(10) . .
C26 C27 C32 C33 -81.0(10) . .
Ru1 C27 C32 C33 -167.9(8) . .
C29 C27 C32 C34 -21.0(11) . .
C26 C27 C32 C34 157.9(8) . .
Ru1 C27 C32 C34 71.0(9) . .
Ru1 O9 C35 O7 -178.7(4) . .
Ru1 O9 C35 C36 3.2(6) . .
Ru2 O7 C35 O9 -167.8(5) . .
Ru2 O7 C35 C36 10.3(6) . .
Ru1 O10 C36 O8 -173.9(4) . .
Ru1 O10 C36 C35 3.4(6) . .
Ru2 O8 C36 O10 174.6(4) . .
Ru2 O8 C36 C35 -2.7(6) . .
O9 C35 C36 O10 -4.7(8) . .
O7 C35 C36 O10 177.1(5) . .
O9 C35 C36 O8 172.9(5) . .
O7 C35 C36 O8 -5.4(8) . .
C38 N4 C37 C39 -2.0(10) . .
Ru1 N4 C37 C39 173.7(5) 3_657 .
C37 N4 C38 C40 1.5(10) . .
Ru1 N4 C38 C40 -174.2(5) 3_657 .
N4 C37 C39 C41 -0.1(10) . .
N4 C38 C40 C41 1.0(10) . .
C38 C40 C41 C39 -3.1(10) . .
C38 C40 C41 N7 176.5(6) . .
C37 C39 C41 C40 2.7(10) . .
C37 C39 C41 N7 -177.0(6) . .
C48 N7 C41 C40 -170.3(6) . .
C48 N7 C41 C39 9.3(10) . .
C43 N5 C42 C44 -2.0(10) . .
Ru2 N5 C42 C44 173.3(5) . .
C42 N5 C43 C45 2.1(10) . .
Ru2 N5 C43 C45 -173.1(5) . .
N5 C42 C44 C46 0.5(10) . .
N5 C43 C45 C46 -0.7(10) . .
C43 C45 C46 N6 177.7(6) . .
C43 C45 C46 C44 -0.9(10) . .
C47 N6 C46 C45 -166.9(6) . .
C47 N6 C46 C44 11.6(10) . .
C42 C44 C46 C45 1.0(10) . .
C42 C44 C46 N6 -177.5(6) . .
C46 N6 C47 O11 -4.0(11) . .
C46 N6 C47 C48 174.3(6) . .
C41 N7 C48 O12 -6.9(12) . .
C41 N7 C48 C47 172.2(6) . .
O11 C47 C48 O12 178.6(7) . .
N6 C47 C48 O12 0.1(10) . .
O11 C47 C48 N7 -0.6(10) . .
N6 C47 C48 N7 -179.1(6) . .
N5 Ru2 C49 C54 -123.2(4) . .
O8 Ru2 C49 C54 -40.9(5) . .
O7 Ru2 C49 C54 161.9(4) . .
C52 Ru2 C49 C54 67.3(5) . .
C50 Ru2 C49 C54 134.8(6) . .
C53 Ru2 C49 C54 30.5(4) . .
C51 Ru2 C49 C54 106.1(5) . .
N5 Ru2 C49 C50 102.0(4) . .
O8 Ru2 C49 C50 -175.7(4) . .
O7 Ru2 C49 C50 27.1(6) . .
C54 Ru2 C49 C50 -134.8(6) . .
C52 Ru2 C49 C50 -67.4(5) . .
C53 Ru2 C49 C50 -104.3(5) . .
C51 Ru2 C49 C50 -28.6(5) . .
C54 C49 C50 C51 0.0(10) . .
Ru2 C49 C50 C51 53.2(6) . .
C54 C49 C50 Ru2 -53.2(6) . .
N5 Ru2 C50 C51 146.5(5) . .
O8 Ru2 C50 C51 -115.6(11) . .
O7 Ru2 C50 C51 62.1(5) . .
C49 Ru2 C50 C51 -132.9(7) . .
C54 Ru2 C50 C51 -105.3(6) . .
C52 Ru2 C50 C51 -30.9(5) . .
C53 Ru2 C50 C51 -67.7(5) . .
N5 Ru2 C50 C49 -80.6(4) . .
O8 Ru2 C50 C49 17.3(14) . .
O7 Ru2 C50 C49 -165.0(3) . .
C54 Ru2 C50 C49 27.6(4) . .
C52 Ru2 C50 C49 102.0(5) . .
C53 Ru2 C50 C49 65.2(4) . .
C51 Ru2 C50 C49 132.9(7) . .
C49 C50 C51 C52 1.5(10) . .
Ru2 C50 C51 C52 53.9(6) . .
C49 C50 C51 C66 -172.5(7) . .
Ru2 C50 C51 C66 -120.0(7) . .
C49 C50 C51 Ru2 -52.4(6) . .
N5 Ru2 C51 C50 -43.5(6) . .
O8 Ru2 C51 C50 161.9(4) . .
O7 Ru2 C51 C50 -125.0(5) . .
C49 Ru2 C51 C50 29.2(4) . .
C54 Ru2 C51 C50 65.6(5) . .
C52 Ru2 C51 C50 130.7(7) . .
C53 Ru2 C51 C50 102.4(5) . .
N5 Ru2 C51 C52 -174.2(4) . .
O8 Ru2 C51 C52 31.3(7) . .
O7 Ru2 C51 C52 104.3(5) . .
C49 Ru2 C51 C52 -101.4(5) . .
C54 Ru2 C51 C52 -65.1(5) . .
C50 Ru2 C51 C52 -130.7(7) . .
C53 Ru2 C51 C52 -28.2(5) . .
N5 Ru2 C51 C66 73.0(10) . .
O8 Ru2 C51 C66 -81.5(12) . .
O7 Ru2 C51 C66 -8.4(10) . .
C49 Ru2 C51 C66 145.8(11) . .
C54 Ru2 C51 C66 -177.9(10) . .
C52 Ru2 C51 C66 -112.8(11) . .
C50 Ru2 C51 C66 116.6(12) . .
C53 Ru2 C51 C66 -141.0(11) . .
C50 C51 C52 C53 -1.1(11) . .
C66 C51 C52 C53 173.0(7) . .
Ru2 C51 C52 C53 53.1(6) . .
C50 C51 C52 Ru2 -54.3(6) . .
C66 C51 C52 Ru2 119.9(7) . .
N5 Ru2 C52 C53 -114.1(14) . .
O8 Ru2 C52 C53 64.6(5) . .
O7 Ru2 C52 C53 146.7(5) . .
C49 Ru2 C52 C53 -65.6(5) . .
C54 Ru2 C52 C53 -28.3(5) . .
C50 Ru2 C52 C53 -103.6(5) . .
C51 Ru2 C52 C53 -133.4(7) . .
N5 Ru2 C52 C51 19.2(16) . .
O8 Ru2 C52 C51 -162.0(4) . .
O7 Ru2 C52 C51 -80.0(5) . .
C49 Ru2 C52 C51 67.8(5) . .
C54 Ru2 C52 C51 105.1(5) . .
C50 Ru2 C52 C51 29.8(4) . .
C53 Ru2 C52 C51 133.4(7) . .
C51 C52 C53 C54 -0.8(11) . .
Ru2 C52 C53 C54 52.1(6) . .
C51 C52 C53 Ru2 -52.8(6) . .
N5 Ru2 C53 C52 156.4(5) . .
O8 Ru2 C53 C52 -121.8(5) . .
O7 Ru2 C53 C52 -45.0(6) . .
C49 Ru2 C53 C52 103.9(5) . .
C54 Ru2 C53 C52 134.2(7) . .
C50 Ru2 C53 C52 66.4(5) . .
C51 Ru2 C53 C52 29.3(5) . .
N5 Ru2 C53 C54 22.2(7) . .
O8 Ru2 C53 C54 103.9(4) . .
O7 Ru2 C53 C54 -179.2(3) . .
C49 Ru2 C53 C54 -30.3(4) . .
C52 Ru2 C53 C54 -134.2(7) . .
C50 Ru2 C53 C54 -67.8(4) . .
C51 Ru2 C53 C54 -104.9(5) . .
C50 C49 C54 C53 -1.9(10) . .
Ru2 C49 C54 C53 -55.0(5) . .
C50 C49 C54 C55 177.2(6) . .
Ru2 C49 C54 C55 124.1(6) . .
C50 C49 C54 Ru2 53.1(6) . .
C52 C53 C54 C49 2.2(10) . .
Ru2 C53 C54 C49 54.5(5) . .
C52 C53 C54 C55 -176.8(7) . .
Ru2 C53 C54 C55 -124.6(6) . .
C52 C53 C54 Ru2 -52.3(6) . .
N5 Ru2 C54 C49 62.7(4) . .
O8 Ru2 C54 C49 149.9(4) . .
O7 Ru2 C54 C49 -127.2(9) . .
C52 Ru2 C54 C49 -102.4(5) . .
C50 Ru2 C54 C49 -28.1(4) . .
C53 Ru2 C54 C49 -130.3(6) . .
C51 Ru2 C54 C49 -64.5(5) . .
N5 Ru2 C54 C53 -167.1(4) . .
O8 Ru2 C54 C53 -79.8(5) . .
O7 Ru2 C54 C53 3.1(13) . .
C49 Ru2 C54 C53 130.3(6) . .
C52 Ru2 C54 C53 27.9(5) . .
C50 Ru2 C54 C53 102.2(5) . .
C51 Ru2 C54 C53 65.8(5) . .
N5 Ru2 C54 C55 -49.5(7) . .
O8 Ru2 C54 C55 37.7(6) . .
O7 Ru2 C54 C55 120.6(10) . .
C49 Ru2 C54 C55 -112.2(7) . .
C52 Ru2 C54 C55 145.4(7) . .
C50 Ru2 C54 C55 -140.3(7) . .
C53 Ru2 C54 C55 117.5(8) . .
C51 Ru2 C54 C55 -176.7(7) . .
C49 C54 C55 C68 -159.3(7) . .
C53 C54 C55 C68 19.8(10) . .
Ru2 C54 C55 C68 -71.9(8) . .
C49 C54 C55 C67 77.5(8) . .
C53 C54 C55 C67 -103.4(8) . .
Ru2 C54 C55 C67 164.9(5) . .
N1 Ru3 C56 C58 -173.2(5) . .
O2 Ru3 C56 C58 104.4(5) . .
O1 Ru3 C56 C58 30.6(7) . .
C59 Ru3 C56 C58 -101.6(6) . .
C60 Ru3 C56 C58 -27.9(5) . .
C57 Ru3 C56 C58 -131.2(8) . .
C61 Ru3 C56 C58 -65.4(6) . .
N1 Ru3 C56 C57 -42.0(6) . .
O2 Ru3 C56 C57 -124.5(5) . .
O1 Ru3 C56 C57 161.7(5) . .
C59 Ru3 C56 C57 29.6(5) . .
C60 Ru3 C56 C57 103.3(6) . .
C61 Ru3 C56 C57 65.8(6) . .
C58 Ru3 C56 C57 131.2(8) . .
N1 Ru3 C56 C65 70.9(9) . .
O2 Ru3 C56 C65 -11.6(8) . .
O1 Ru3 C56 C65 -85.4(9) . .
C59 Ru3 C56 C65 142.4(9) . .
C60 Ru3 C56 C65 -143.8(9) . .
C57 Ru3 C56 C65 112.9(10) . .
C61 Ru3 C56 C65 178.7(9) . .
C58 Ru3 C56 C65 -115.9(10) . .
C58 C56 C57 C59 2.5(12) . .
C65 C56 C57 C59 -176.8(7) . .
Ru3 C56 C57 C59 -52.9(7) . .
C58 C56 C57 Ru3 55.3(7) . .
C65 C56 C57 Ru3 -124.0(7) . .
N1 Ru3 C57 C56 148.2(5) . .
O2 Ru3 C57 C56 62.8(5) . .
O1 Ru3 C57 C56 -102.5(13) . .
C59 Ru3 C57 C56 -132.0(7) . .
C60 Ru3 C57 C56 -66.1(6) . .
C61 Ru3 C57 C56 -104.9(6) . .
C58 Ru3 C57 C56 -29.7(5) . .
N1 Ru3 C57 C59 -79.7(5) . .
O2 Ru3 C57 C59 -165.1(4) . .
O1 Ru3 C57 C59 29.5(14) . .
C60 Ru3 C57 C59 66.0(6) . .
C56 Ru3 C57 C59 132.0(7) . .
C61 Ru3 C57 C59 27.1(5) . .
C58 Ru3 C57 C59 102.3(6) . .
C57 C56 C58 C60 -3.3(12) . .
C65 C56 C58 C60 176.0(8) . .
Ru3 C56 C58 C60 51.8(8) . .
C57 C56 C58 Ru3 -55.1(7) . .
C65 C56 C58 Ru3 124.1(7) . .
N1 Ru3 C58 C60 -112.2(13) . .
O2 Ru3 C58 C60 146.1(5) . .
O1 Ru3 C58 C60 64.7(6) . .
C59 Ru3 C58 C60 -66.3(6) . .
C56 Ru3 C58 C60 -134.1(8) . .
C57 Ru3 C58 C60 -104.1(6) . .
C61 Ru3 C58 C60 -28.7(6) . .
N1 Ru3 C58 C56 21.9(16) . .
O2 Ru3 C58 C56 -79.9(5) . .
O1 Ru3 C58 C56 -161.2(5) . .
C59 Ru3 C58 C56 67.8(5) . .
C60 Ru3 C58 C56 134.1(8) . .
C57 Ru3 C58 C56 29.9(5) . .
C61 Ru3 C58 C56 105.4(6) . .
C56 C57 C59 C61 0.5(13) . .
Ru3 C57 C59 C61 -52.7(8) . .
C56 C57 C59 Ru3 53.1(7) . .
N1 Ru3 C59 C61 -121.3(6) . .
O2 Ru3 C59 C61 162.5(6) . .
O1 Ru3 C59 C61 -37.0(7) . .
C60 Ru3 C59 C61 32.5(7) . .
C56 Ru3 C59 C61 106.4(7) . .
C57 Ru3 C59 C61 135.7(8) . .
C58 Ru3 C59 C61 69.0(6) . .
N1 Ru3 C59 C57 103.0(5) . .
O2 Ru3 C59 C57 26.8(7) . .
O1 Ru3 C59 C57 -172.7(4) . .
C60 Ru3 C59 C57 -103.2(6) . .
C56 Ru3 C59 C57 -29.3(5) . .
C61 Ru3 C59 C57 -135.7(8) . .
C58 Ru3 C59 C57 -66.6(5) . .
C56 C58 C60 C61 1.3(14) . .
Ru3 C58 C60 C61 53.2(9) . .
C56 C58 C60 Ru3 -51.9(7) . .
N1 Ru3 C60 C58 155.5(5) . .
O2 Ru3 C60 C58 -45.4(6) . .
O1 Ru3 C60 C58 -121.1(5) . .
C59 Ru3 C60 C58 103.1(6) . .
C56 Ru3 C60 C58 28.2(5) . .
C57 Ru3 C60 C58 65.5(5) . .
C61 Ru3 C60 C58 134.5(8) . .
N1 Ru3 C60 C61 21.1(9) . .
O2 Ru3 C60 C61 -179.9(5) . .
O1 Ru3 C60 C61 104.5(6) . .
C59 Ru3 C60 C61 -31.4(6) . .
C56 Ru3 C60 C61 -106.2(6) . .
C57 Ru3 C60 C61 -69.0(6) . .
C58 Ru3 C60 C61 -134.5(8) . .
C57 C59 C61 C60 -2.4(14) . .
Ru3 C59 C61 C60 -54.9(8) . .
C57 C59 C61 C62 177.0(11) . .
Ru3 C59 C61 C62 124.5(13) . .
C57 C59 C61 Ru3 52.6(8) . .
C58 C60 C61 C59 1.5(15) . .
Ru3 C60 C61 C59 55.3(8) . .
C58 C60 C61 C62 -177.9(10) . .
Ru3 C60 C61 C62 -124.2(11) . .
C58 C60 C61 Ru3 -53.7(9) . .
N1 Ru3 C61 C59 64.3(6) . .
O2 Ru3 C61 C59 -127.3(14) . .
O1 Ru3 C61 C59 153.0(5) . .
C60 Ru3 C61 C59 -127.9(9) . .
C56 Ru3 C61 C59 -64.2(6) . .
C57 Ru3 C61 C59 -27.5(5) . .
C58 Ru3 C61 C59 -100.5(6) . .
N1 Ru3 C61 C60 -167.8(6) . .
O2 Ru3 C61 C60 0.6(19) . .
O1 Ru3 C61 C60 -79.1(6) . .
C59 Ru3 C61 C60 127.9(9) . .
C56 Ru3 C61 C60 63.7(6) . .
C57 Ru3 C61 C60 100.4(6) . .
C58 Ru3 C61 C60 27.4(6) . .
N1 Ru3 C61 C62 -59.0(13) . .
O2 Ru3 C61 C62 109.3(18) . .
O1 Ru3 C61 C62 29.7(13) . .
C59 Ru3 C61 C62 -123.3(15) . .
C60 Ru3 C61 C62 108.8(14) . .
C56 Ru3 C61 C62 172.5(13) . .
C57 Ru3 C61 C62 -150.8(13) . .
C58 Ru3 C61 C62 136.1(13) . .
C59 C61 C62 C63 -21(2) . .
C60 C61 C62 C63 158.1(15) . .
Ru3 C61 C62 C63 73.2(19) . .
C59 C61 C62 C64 88.5(18) . .
C60 C61 C62 C64 -92.1(17) . .
Ru3 C61 C62 C64 -177.0(12) . .
C20 C21 C69 N8 -0.7(12) . .
C22 C23 N8 C69 -0.2(11) . .
C22 C23 N8 Ru4 175.1(5) . 3_757
C21 C69 N8 C23 -0.1(11) . .
C21 C69 N8 Ru4 -175.5(6) . 3_757
O3S S4S C1S F3S -62.4(6) . .
O1S S4S C1S F3S 178.9(5) . .
O2S S4S C1S F3S 58.0(6) . .
O3S S4S C1S F2S 59.8(5) . .
O1S S4S C1S F2S -58.9(6) . .
O2S S4S C1S F2S -179.7(5) . .
O3S S4S C1S F1S 178.2(4) . .
O1S S4S C1S F1S 59.5(5) . .
O2S S4S C1S F1S -61.3(5) . .
O4S S3S C2S F5S 65.0(6) . .
O5S S3S C2S F5S -54.4(6) . .
O6S S3S C2S F5S -175.3(5) . .
O4S S3S C2S F4S -56.9(5) . .
O5S S3S C2S F4S -176.4(5) . .
O6S S3S C2S F4S 62.7(5) . .
O4S S3S C2S F6S -175.8(5) . .
O5S S3S C2S F6S 64.8(5) . .
O6S S3S C2S F6S -56.2(6) . .
O8S S2S C3S F7S 59.0(6) . .
O7S S2S C3S F7S -62.3(6) . .
O9S S2S C3S F7S 177.6(5) . .
O8S S2S C3S F9S -61.1(6) . .
O7S S2S C3S F9S 177.6(5) . .
O9S S2S C3S F9S 57.4(6) . .
O8S S2S C3S F8S 179.5(5) . .
O7S S2S C3S F8S 58.3(6) . .
O9S S2S C3S F8S -61.9(6) . .
O12S S1S C4S F11S 71.7(13) . .
O10S S1S C4S F11S -48.6(14) . .
O11S S1S C4S F11S -171.8(12) . .
O12S S1S C4S F10S -60.1(12) . .
O10S S1S C4S F10S 179.7(11) . .
O11S S1S C4S F10S 56.5(13) . .
O12S S1S C4S F12S -175.0(9) . .
O10S S1S C4S F12S 64.8(10) . .
O11S S1S C4S F12S -58.4(10) . .
C3E O1E C1E C2E 150(5) . .
C3E O1E C2E C1E -128(8) . .
C1E O1E C3E C4E 118(6) . .
C2E O1E C3E C4E -135(6) . .
